data_4128689
loop_
_publ_author_name
'Senthilkumar, Kabali'
'Kondratowicz, Mateusz'
'Lis, Tadeusz'
'Chmielewski, Piotr J.'
'Cybi\'nska, Joanna'
'Zafra, Jos\'e L'
'Casado, Juan'
'Vives, Thomas'
'Crassous, Jeanne'
'Favereau, Ludovic'
'St\;epie\'n, Marcin'

_publ_section_title
;
 Lemniscular [16]Cycloparaphenylene: A Radially Conjugated Figure-Eight
 Aromatic Molecule.
;
_journal_issue 18
_journal_name_full 'Journal of the American Chemical Society'
_journal_page_first 7421
_journal_page_last 7427
_journal_paper_doi 10.1021/jacs.9b01797
_journal_volume 141
_journal_year 2019
_chemical_formula_moiety 'C104 H84 N2 O8, 7.5(C6 H5 Cl)'
_chemical_formula_sum 'C149 H121.5 Cl7.5 N2 O8'
_chemical_formula_weight 2333.85
_space_group_crystal_system triclinic
_space_group_IT_number 2
_space_group_name_Hall '-P 1'
_space_group_name_H-M_alt 'P -1'
_atom_sites_solution_hydrogens geom
_audit_creation_method SHELXL-2013
_cell_angle_alpha 115.86(3)
_cell_angle_beta 91.04(2)
_cell_angle_gamma 101.68(2)
_cell_formula_units_Z 2
_cell_length_a 14.638(3)
_cell_length_b 21.545(5)
_cell_length_c 21.633(5)
_cell_measurement_reflns_used 14377
_cell_measurement_temperature 100(2)
_cell_measurement_theta_max 25
_cell_measurement_theta_min 1.5
_cell_volume 5968(3)
_computing_cell_refinement 'CrysAlis PRO (Agilent, 2011)'
_computing_data_collection 'CrysAlis PRO (Agilent, 2011)'
_computing_data_reduction 'CrysAlis PRO (Agilent, 2011)'
_computing_structure_refinement 'SHELXL-2013 (Sheldrick, 2013)'
_computing_structure_solution 'SHELXS-97 (Sheldrick, 1990)'
_diffrn_ambient_temperature 100(2)
_diffrn_measured_fraction_theta_full 0.997
_diffrn_measured_fraction_theta_max 0.996
_diffrn_measurement_device_type
;
Xcalibur R kappa-geometry diffractometer with a Ruby CCD detector
;
_diffrn_measurement_method w/
_diffrn_radiation_source 'fine-focus sealed tube'
_diffrn_radiation_type MoK\a
_diffrn_radiation_wavelength 0.71073
_diffrn_reflns_av_R_equivalents 0.0244
_diffrn_reflns_av_unetI/netI 0.0527
_diffrn_reflns_Laue_measured_fraction_full 0.997
_diffrn_reflns_Laue_measured_fraction_max 0.996
_diffrn_reflns_limit_h_max 17
_diffrn_reflns_limit_h_min -18
_diffrn_reflns_limit_k_max 26
_diffrn_reflns_limit_k_min -16
_diffrn_reflns_limit_l_max 24
_diffrn_reflns_limit_l_min -26
_diffrn_reflns_number 42278
_diffrn_reflns_point_group_measured_fraction_full 0.997
_diffrn_reflns_point_group_measured_fraction_max 0.996
_diffrn_reflns_theta_full 25.500
_diffrn_reflns_theta_max 26.000
_diffrn_reflns_theta_min 1.579
_exptl_absorpt_coefficient_mu 0.240
_exptl_absorpt_correction_T_max 0.927
_exptl_absorpt_correction_T_min 0.891
_exptl_absorpt_correction_type analytical
_exptl_absorpt_process_details
;
CrysAlis RED, Oxford Diffraction Ltd.,
Version 1.171.32.5
Analytical numeric absorption correction using a
multifaceted crystal model based on expressions
derived by R.C. Clark & J.S. Reid.
(Clark, R. C. & Reid, J. S. (1995). Acta Cryst. A51, 887-897)
;
_exptl_crystal_colour colorless
_exptl_crystal_density_diffrn 1.299
_exptl_crystal_description block
_exptl_crystal_F_000 2442
_exptl_crystal_size_max 0.550
_exptl_crystal_size_mid 0.470
_exptl_crystal_size_min 0.430
_refine_diff_density_max 0.835
_refine_diff_density_min -0.980
_refine_diff_density_rms 0.074
_refine_ls_extinction_method none
_refine_ls_goodness_of_fit_ref 1.022
_refine_ls_hydrogen_treatment constr
_refine_ls_matrix_type full
_refine_ls_number_parameters 1495
_refine_ls_number_reflns 23363
_refine_ls_number_restraints 5
_refine_ls_restrained_S_all 1.022
_refine_ls_R_factor_all 0.1021
_refine_ls_R_factor_gt 0.0708
_refine_ls_shift/su_max 0.003
_refine_ls_shift/su_mean 0.000
_refine_ls_structure_factor_coef Fsqd
_refine_ls_weighting_details
;
 w=1/[\s^2^(Fo^2^)+(0.0961P)^2^+7.8825P]
 where P=(Fo^2^+2Fc^2^)/3
;
_refine_ls_weighting_scheme calc
_refine_ls_wR_factor_gt 0.1797
_refine_ls_wR_factor_ref 0.2063
_reflns_Friedel_coverage 0.000
_reflns_number_gt 16596
_reflns_number_total 23363
_reflns_threshold_expression 'I > 2\s(I)'
_cod_data_source_file ja9b01797_si_004.cif
_cod_data_source_block ksk307a
_cod_original_formula_sum 'C149 H121.50 Cl7.50 N2 O8'
_cod_database_code 4128689
_shelx_space_group_comment
;
The symmetry employed for this shelxl refinement is uniquely defined
by the following loop, which should always be used as a source of
symmetry information in preference to the above space-group names.
They are only intended as comments.
;
_shelx_estimated_absorpt_t_min 0.879
_shelx_estimated_absorpt_t_max 0.904
_shelxl_version_number 2013-2

loop_
_space_group_symop_operation_xyz
'x, y, z'
'-x, -y, -z'

loop_
_atom_site_label
_atom_site_type_symbol
_atom_site_fract_x
_atom_site_fract_y
_atom_site_fract_z
_atom_site_U_iso_or_equiv
_atom_site_adp_type
_atom_site_occupancy
_atom_site_site_symmetry_order
_atom_site_calc_flag
_atom_site_refinement_flags_posn
_atom_site_refinement_flags_adp
_atom_site_refinement_flags_occupancy
_atom_site_disorder_assembly
_atom_site_disorder_group
Cl1 Cl 0.28903(6) 0.46137(5) 0.13104(5) 0.0401(2) Uani 1 1 d . . . . .
C1A C 0.3117(2) 0.50770(19) 0.08195(17) 0.0340(8) Uani 1 1 d . . . . .
C2A C 0.2418(3) 0.4978(2) 0.03321(18) 0.0385(8) Uani 1 1 d . . . . .
H2A H 0.1829 0.4657 0.0257 0.046 Uiso 1 1 calc R U . . .
C3A C 0.2588(3) 0.5355(2) -0.0047(2) 0.0469(10) Uani 1 1 d . . . . .
H3A H 0.2108 0.5295 -0.0383 0.056 Uiso 1 1 calc R U . . .
C4A C 0.3434(3) 0.5814(3) 0.0054(2) 0.0553(11) Uani 1 1 d . . . . .
H4A H 0.3546 0.6065 -0.0216 0.066 Uiso 1 1 calc R U . . .
C5A C 0.4128(3) 0.5911(3) 0.0553(3) 0.0666(14) Uani 1 1 d . . . . .
H5A H 0.4713 0.6236 0.0631 0.080 Uiso 1 1 calc R U . . .
C6A C 0.3977(3) 0.5538(2) 0.0936(2) 0.0531(11) Uani 1 1 d . . . . .
H6A H 0.4455 0.5597 0.1273 0.064 Uiso 1 1 calc R U . . .
Cl2 Cl 0.60671(7) 0.22317(5) 0.20629(5) 0.0495(3) Uani 1 1 d . . . . .
C1B C 0.5303(2) 0.25125(18) 0.26828(18) 0.0332(7) Uani 1 1 d . . . . .
C2B C 0.4987(3) 0.3105(2) 0.2781(2) 0.0456(9) Uani 1 1 d . . . . .
H2B H 0.5177 0.3352 0.2515 0.055 Uiso 1 1 calc R U . . .
C3B C 0.4390(3) 0.3331(3) 0.3273(3) 0.0618(13) Uani 1 1 d . . . . .
H3B H 0.4167 0.3741 0.3352 0.074 Uiso 1 1 calc R U . . .
C4B C 0.4112(3) 0.2966(3) 0.3652(3) 0.0607(12) Uani 1 1 d . . . . .
H4B H 0.3697 0.3125 0.3990 0.073 Uiso 1 1 calc R U . . .
C5B C 0.4432(3) 0.2375(2) 0.3542(2) 0.0485(10) Uani 1 1 d . . . . .
H5B H 0.4233 0.2124 0.3803 0.058 Uiso 1 1 calc R U . . .
C6B C 0.5043(2) 0.21416(19) 0.30543(19) 0.0378(8) Uani 1 1 d . . . . .
H6B H 0.5274 0.1736 0.2979 0.045 Uiso 1 1 calc R U . . .
Cl3 Cl 0.34923(7) 0.31066(5) -0.01773(5) 0.0465(2) Uani 1 1 d . . . . .
C1C C 0.3172(2) 0.30894(18) -0.09594(18) 0.0330(8) Uani 1 1 d . . . . .
C2C C 0.3398(2) 0.37122(19) -0.1030(2) 0.0367(8) Uani 1 1 d . . . . .
H2C H 0.3713 0.4147 -0.0651 0.044 Uiso 1 1 calc R U . . .
C3C C 0.3154(3) 0.3684(2) -0.1660(2) 0.0462(10) Uani 1 1 d . . . . .
H3C H 0.3311 0.4104 -0.1718 0.055 Uiso 1 1 calc R U . . .
C4C C 0.2686(3) 0.3058(2) -0.2208(2) 0.0488(10) Uani 1 1 d . . . . .
H4C H 0.2512 0.3046 -0.2638 0.059 Uiso 1 1 calc R U . . .
C5C C 0.2471(3) 0.2442(2) -0.2125(2) 0.0450(9) Uani 1 1 d . . . . .
H5C H 0.2156 0.2007 -0.2503 0.054 Uiso 1 1 calc R U . . .
C6C C 0.2709(2) 0.24543(19) -0.15005(19) 0.0360(8) Uani 1 1 d . . . . .
H6C H 0.2557 0.2034 -0.1443 0.043 Uiso 1 1 calc R U . . .
Cl4 Cl 0.50522(7) -0.22416(7) 0.22100(6) 0.0586(3) Uani 1 1 d . . . . .
C1D C 0.3890(3) -0.2235(2) 0.20399(18) 0.0406(9) Uani 1 1 d . . . . .
C2D C 0.3689(3) -0.1675(2) 0.19525(19) 0.0431(9) Uani 1 1 d . . . . .
H2D H 0.4182 -0.1293 0.1992 0.052 Uiso 1 1 calc R U . . .
C3D C 0.2772(3) -0.1679(2) 0.1808(2) 0.0493(10) Uani 1 1 d . . . . .
H3D H 0.2627 -0.1299 0.1743 0.059 Uiso 1 1 calc R U . . .
C4D C 0.2058(3) -0.2232(2) 0.1757(2) 0.0514(10) Uani 1 1 d . . . . .
H4D H 0.1425 -0.2238 0.1646 0.062 Uiso 1 1 calc R U . . .
C5D C 0.2257(3) -0.2766(2) 0.1864(2) 0.0557(11) Uani 1 1 d . . . . .
H5D H 0.1759 -0.3134 0.1850 0.067 Uiso 1 1 calc R U . . .
C6D C 0.3174(3) -0.2783(2) 0.1994(2) 0.0523(10) Uani 1 1 d . . . . .
H6D H 0.3312 -0.3169 0.2052 0.063 Uiso 1 1 calc R U . . .
Cl5 Cl -0.09918(10) -0.16099(8) 0.68278(8) 0.0570(6) Uani 0.781(4) 1 d D . P A 2
C1E C -0.0018(2) -0.16495(16) 0.72531(15) 0.0366(12) Uani 0.781(4) 1 d DG . P A 2
C2E C 0.0372(2) -0.10850(14) 0.78900(15) 0.0349(12) Uani 0.781(4) 1 d G . P A 2
H2E H 0.0087 -0.0694 0.8091 0.042 Uiso 0.781(4) 1 calc R U P A 2
C3E C 0.1179(2) -0.10925(16) 0.82326(13) 0.0390(13) Uani 0.781(4) 1 d G . P A 2
H3E H 0.1446 -0.0707 0.8668 0.047 Uiso 0.781(4) 1 calc R U P A 2
C4E C 0.15968(19) -0.16645(19) 0.79383(17) 0.0350(11) Uani 0.781(4) 1 d G . P A 2
H4E H 0.2148 -0.1670 0.8172 0.042 Uiso 0.781(4) 1 calc R U P A 2
C5E C 0.1207(2) -0.22290(16) 0.73013(18) 0.0482(15) Uani 0.781(4) 1 d G . P A 2
H5E H 0.1492 -0.2620 0.7100 0.058 Uiso 0.781(4) 1 calc R U P A 2
C6E C 0.0400(2) -0.22216(14) 0.69587(14) 0.0546(15) Uani 0.781(4) 1 d G . P A 2
H6E H 0.0133 -0.2607 0.6523 0.066 Uiso 0.781(4) 1 calc R U P A 2
Cl51 Cl -0.1454(17) -0.1893(16) 0.7152(14) 0.170(10) Uiso 0.109(2) 1 d D . P A 3
C1X C -0.0405(17) -0.1891(17) 0.7556(16) 0.059 Uiso 0.109(2) 1 d DG U P A 3
C2X C 0.018(3) -0.1216(14) 0.789(2) 0.15(4) Uiso 0.109(2) 1 d G . P A 3
H2X H -0.0071 -0.0809 0.8034 0.180 Uiso 0.109(2) 1 calc R U P A 3
C3X C 0.114(2) -0.1136(14) 0.802(2) 0.058 Uiso 0.109(2) 1 d G U P A 3
H3X H 0.1546 -0.0675 0.8255 0.070 Uiso 0.109(2) 1 calc R U P A 3
C4X C 0.1517(15) -0.173(2) 0.782(2) 0.056 Uiso 0.109(2) 1 d G U P A 3
H4X H 0.2173 -0.1676 0.7908 0.067 Uiso 0.109(2) 1 calc R U P A 3
C5X C 0.0929(18) -0.2406(16) 0.7481(17) 0.051 Uiso 0.109(2) 1 d G U P A 3
H5X H 0.1183 -0.2812 0.7340 0.061 Uiso 0.109(2) 1 calc R U P A 3
C6X C -0.0032(17) -0.2486(13) 0.7350(15) 0.051 Uiso 0.109(2) 1 d G U P A 3
H6X H -0.0434 -0.2947 0.7119 0.061 Uiso 0.109(2) 1 calc R U P A 3
Cl52 Cl -0.0760(16) -0.1085(15) 0.7183(14) 0.153(9) Uiso 0.109(2) 1 d D . P A 4
C1Y C 0.0111(18) -0.1499(14) 0.7224(11) 0.051 Uiso 0.109(2) 1 d DG U P A 4
C2Y C 0.038(2) -0.1353(15) 0.7902(10) 0.051 Uiso 0.109(2) 1 d DG U P A 4
H2Y H 0.0116 -0.1030 0.8271 0.061 Uiso 0.109(2) 1 calc R U P A 4
C3Y C 0.1026(18) -0.1681(15) 0.8040(12) 0.051 Uiso 0.109(2) 1 d G U P A 4
H3Y H 0.1208 -0.1581 0.8504 0.061 Uiso 0.109(2) 1 calc R U P A 4
C4Y C 0.1408(19) -0.2154(16) 0.7500(15) 0.051 Uiso 0.109(2) 1 d G U P A 4
H4Y H 0.1851 -0.2377 0.7595 0.061 Uiso 0.109(2) 1 calc R U P A 4
C5Y C 0.1141(18) -0.2299(12) 0.6822(13) 0.051 Uiso 0.109(2) 1 d G U P A 4
H5Y H 0.1402 -0.2623 0.6453 0.061 Uiso 0.109(2) 1 calc R U P A 4
C6Y C 0.0493(15) -0.1972(10) 0.6684(9) 0.051 Uiso 0.109(2) 1 d G U P A 4
H6Y H 0.0311 -0.2072 0.6220 0.061 Uiso 0.109(2) 1 calc DR U P A 4
Cl6 Cl -0.02138(13) -0.27440(9) 0.29682(8) 0.1025(6) Uani 1 1 d . . . . .
C1F C -0.0284(3) -0.2780(2) 0.3751(2) 0.0578(12) Uani 1 1 d . . . . .
C2F C -0.0389(3) -0.3420(2) 0.3777(3) 0.0563(12) Uani 1 1 d . . . . .
H2F H -0.0385 -0.3840 0.3370 0.068 Uiso 1 1 calc R U . . .
C3F C -0.0494(3) -0.3441(3) 0.4375(3) 0.0634(13) Uani 1 1 d . . . . .
H3F H -0.0596 -0.3886 0.4386 0.076 Uiso 1 1 calc R U . . .
C4F C -0.0461(4) -0.2853(3) 0.4964(3) 0.0872(18) Uani 1 1 d . . . . .
H4F H -0.0519 -0.2877 0.5390 0.105 Uiso 1 1 calc DR U . . .
C5F C -0.0339(4) -0.2205(3) 0.4940(3) 0.0738(15) Uani 1 1 d . . . . .
H5F H -0.0323 -0.1786 0.5354 0.089 Uiso 1 1 calc R U . . .
C6F C -0.0245(3) -0.2165(2) 0.4344(3) 0.0590(12) Uani 1 1 d . . . . .
H6F H -0.0154 -0.1721 0.4331 0.071 Uiso 1 1 calc R U . . .
Cl7 Cl 0.20319(12) 0.41243(11) 0.45696(9) 0.1007(6) Uani 1 1 d . . . . .
C1G C 0.2227(2) 0.40034(18) 0.37556(14) 0.0586(12) Uani 1 1 d G . . . .
C2G C 0.2654(2) 0.45708(13) 0.36336(14) 0.0555(11) Uani 1 1 d G . . . .
H2G H 0.2851 0.5033 0.4008 0.067 Uiso 1 1 calc R U . . .
C3G C 0.2791(2) 0.44622(14) 0.29632(16) 0.0619(13) Uani 1 1 d G . . . .
H3G H 0.3083 0.4850 0.2880 0.074 Uiso 1 1 calc R U . . .
C4G C 0.2502(3) 0.37863(17) 0.24149(13) 0.0637(13) Uani 1 1 d G . . . .
H4G H 0.2596 0.3712 0.1957 0.076 Uiso 1 1 calc R U . . .
C5G C 0.2075(3) 0.32190(13) 0.25369(16) 0.0848(17) Uani 1 1 d G . . . .
H5G H 0.1878 0.2757 0.2162 0.102 Uiso 1 1 calc R U . . .
C6G C 0.1938(2) 0.33276(15) 0.32073(19) 0.0745(15) Uani 1 1 d G . . . .
H6G H 0.1646 0.2940 0.3291 0.089 Uiso 1 1 calc R U . . .
Cl8 Cl 0.4106(3) 0.48911(17) 0.59105(19) 0.0875(10) Uani 0.5 1 d . . P B -1
C1H C 0.4686(5) 0.4954(4) 0.5262(4) 0.059(2) Uiso 0.5 1 d G . P B -1
C2H C 0.5418(5) 0.4620(3) 0.5032(3) 0.042(3) Uiso 0.5 1 d G . P B -1
H2H H 0.5578 0.4326 0.5221 0.051 Uiso 0.5 1 calc R U P B -1
C3H C 0.5915(5) 0.4715(4) 0.4527(4) 0.090(4) Uiso 0.5 1 d G . P B -1
H3H H 0.6415 0.4487 0.4370 0.108 Uiso 0.5 1 calc R U P B -1
C4H C 0.5680(6) 0.5144(5) 0.4251(4) 0.180(15) Uiso 0.5 1 d G . P B -1
H4H H 0.6020 0.5210 0.3905 0.216 Uiso 0.5 1 calc R U P B -1
C5H C 0.4948(5) 0.5478(4) 0.4481(4) 0.054(2) Uiso 0.5 1 d G . P B -1
H5H H 0.4787 0.5772 0.4292 0.065 Uiso 0.5 1 calc R U P B -1
C6H C 0.4451(5) 0.5383(4) 0.4986(4) 0.125(9) Uiso 0.5 1 d G . P B -1
H6H H 0.3951 0.5611 0.5143 0.150 Uiso 0.5 1 calc R U P B -1
C1 C 0.2907(2) 0.65401(16) 0.87091(16) 0.0242(6) Uani 1 1 d . . . . .
H1 H 0.2275 0.6581 0.8686 0.029 Uiso 1 1 calc R U . . .
C2 C 0.3614(2) 0.71036(16) 0.91774(16) 0.0252(7) Uani 1 1 d . . . . .
C3 C 0.4537(2) 0.70127(17) 0.92135(17) 0.0272(7) Uani 1 1 d . . . . .
H3 H 0.5011 0.7394 0.9541 0.033 Uiso 1 1 calc R U . . .
C4 C 0.4772(2) 0.63874(17) 0.87878(17) 0.0272(7) Uani 1 1 d . . . . .
H4 H 0.5399 0.6339 0.8825 0.033 Uiso 1 1 calc R U . . .
C5 C 0.4083(2) 0.58280(16) 0.83036(16) 0.0237(6) Uani 1 1 d . . . . .
C6 C 0.3162(2) 0.59169(16) 0.82770(16) 0.0238(6) Uani 1 1 d . . . . .
C7 C 0.4086(2) 0.51341(16) 0.77675(16) 0.0250(7) Uani 1 1 d . . . . .
C8 C 0.3168(2) 0.48145(16) 0.74248(17) 0.0245(6) Uani 1 1 d . . . . .
N9 N 0.26104(16) 0.52936(13) 0.77554(14) 0.0249(6) Uani 1 1 d . . . . .
C10 C 0.4772(2) 0.47435(17) 0.75399(17) 0.0292(7) Uani 1 1 d . . . . .
H10 H 0.5401 0.4941 0.7758 0.035 Uiso 1 1 calc R U . . .
C11 C 0.4532(2) 0.40752(18) 0.70013(18) 0.0322(7) Uani 1 1 d . . . . .
H11 H 0.4998 0.3808 0.6858 0.039 Uiso 1 1 calc R U . . .
C12 C 0.3612(2) 0.37721(17) 0.66532(17) 0.0290(7) Uani 1 1 d . . . . .
C13 C 0.2918(2) 0.41512(16) 0.68669(17) 0.0267(7) Uani 1 1 d . . . . .
H13 H 0.2295 0.3960 0.6637 0.032 Uiso 1 1 calc R U . . .
C14 C 0.1763(2) 0.56530(15) 0.66940(16) 0.0250(6) Uani 1 1 d . . . . .
H14 H 0.2423 0.5710 0.6687 0.030 Uiso 1 1 calc R U . . .
C15 C 0.1229(2) 0.58142(15) 0.62681(16) 0.0260(7) Uani 1 1 d . . . . .
C16 C 0.0258(2) 0.57351(17) 0.63055(17) 0.0290(7) Uani 1 1 d . . . . .
H16 H -0.0104 0.5850 0.6018 0.035 Uiso 1 1 calc R U . . .
C17 C -0.0191(2) 0.54974(16) 0.67435(17) 0.0276(7) Uani 1 1 d . . . . .
H17 H -0.0849 0.5452 0.6760 0.033 Uiso 1 1 calc R U . . .
C18 C 0.0337(2) 0.53249(15) 0.71616(16) 0.0246(6) Uani 1 1 d . . . . .
C19 C 0.1310(2) 0.54097(15) 0.71244(16) 0.0237(6) Uani 1 1 d . . . . .
C20 C 0.0118(2) 0.50403(15) 0.76509(16) 0.0245(6) Uani 1 1 d . . . . .
C21 C 0.0953(2) 0.49493(15) 0.78856(16) 0.0241(6) Uani 1 1 d . . . . .
N22 N 0.16739(17) 0.51769(13) 0.75643(14) 0.0251(6) Uani 1 1 d . . . . .
C23 C -0.0711(2) 0.48382(16) 0.78987(17) 0.0286(7) Uani 1 1 d . . . . .
H23 H -0.1288 0.4905 0.7761 0.034 Uiso 1 1 calc R U . . .
C24 C -0.0674(2) 0.45430(17) 0.83421(18) 0.0309(7) Uani 1 1 d . . . . .
H24 H -0.1234 0.4418 0.8518 0.037 Uiso 1 1 calc R U . . .
C25 C 0.0157(2) 0.44179(15) 0.85469(16) 0.0265(7) Uani 1 1 d . . . . .
C26 C 0.0993(2) 0.46346(15) 0.83186(16) 0.0248(6) Uani 1 1 d . . . . .
H26 H 0.1571 0.4568 0.8457 0.030 Uiso 1 1 calc R U . . .
C27 C -0.0728(2) 0.22547(17) 0.98973(16) 0.0267(7) Uani 1 1 d . . . . .
H27 H -0.1345 0.2333 0.9923 0.032 Uiso 1 1 calc R U . . .
C28 C -0.0637(2) 0.15946(17) 0.95851(16) 0.0266(7) Uani 1 1 d . . . . .
H28 H -0.1191 0.1225 0.9401 0.032 Uiso 1 1 calc R U . . .
C29 C 0.0292(2) 0.13957(16) 0.95040(17) 0.0259(7) Uani 1 1 d . . . . .
C30 C 0.1094(2) 0.20204(17) 0.99309(16) 0.0274(7) Uani 1 1 d . . . . .
H30 H 0.1697 0.1934 0.9975 0.033 Uiso 1 1 calc R U . . .
C31 C 0.1000(2) 0.26804(18) 1.02456(17) 0.0304(7) Uani 1 1 d . . . . .
H31 H 0.1540 0.3043 1.0507 0.037 Uiso 1 1 calc R U . . .
C32 C 0.0089(2) 0.28934(17) 1.02157(17) 0.0285(7) Uani 1 1 d . . . . .
O33 O 0.02821(15) 0.08258(11) 0.96930(11) 0.0285(5) Uani 1 1 d . . . . .
O34 O -0.00799(17) 0.33626(12) 1.09007(12) 0.0352(5) Uani 1 1 d . . . . .
C35 C 0.0176(2) 0.10235(17) 1.04050(17) 0.0300(7) Uani 1 1 d . . . . .
H35A H 0.0725 0.1393 1.0696 0.045 Uiso 1 1 calc R U . . .
H35B H 0.0124 0.0608 1.0492 0.045 Uiso 1 1 calc R U . . .
H35C H -0.0393 0.1205 1.0516 0.045 Uiso 1 1 calc R U . . .
C36 C -0.0158(3) 0.30494(19) 1.13644(18) 0.0398(8) Uani 1 1 d . . . . .
H36A H -0.0644 0.2605 1.1161 0.060 Uiso 1 1 calc R U . . .
H36B H -0.0330 0.3377 1.1804 0.060 Uiso 1 1 calc R U . . .
H36C H 0.0445 0.2951 1.1447 0.060 Uiso 1 1 calc R U . . .
C37 C 0.0474(2) 0.11041(17) 0.87471(17) 0.0285(7) Uani 1 1 d . . . . .
C38 C 0.1118(2) 0.06916(18) 0.84972(18) 0.0338(8) Uani 1 1 d . . . . .
H38 H 0.1443 0.0572 0.8799 0.041 Uiso 1 1 calc R U . . .
C39 C 0.1297(2) 0.04501(18) 0.78176(18) 0.0339(8) Uani 1 1 d . . . . .
H39 H 0.1728 0.0154 0.7656 0.041 Uiso 1 1 calc R U . . .
C40 C 0.0864(2) 0.06287(18) 0.73650(18) 0.0319(7) Uani 1 1 d . . . . .
C41 C 0.0238(3) 0.1062(2) 0.76250(19) 0.0393(8) Uani 1 1 d . . . . .
H41 H -0.0061 0.1204 0.7331 0.047 Uiso 1 1 calc R U . . .
C42 C 0.0040(3) 0.1290(2) 0.82959(19) 0.0383(8) Uani 1 1 d . . . . .
H42 H -0.0399 0.1579 0.8455 0.046 Uiso 1 1 calc R U . . .
C43 C 0.0700(2) 0.35517(17) 0.88638(18) 0.0300(7) Uani 1 1 d . . . . .
H43 H 0.1088 0.3462 0.8502 0.036 Uiso 1 1 calc R U . . .
C44 C 0.0689(2) 0.31939(17) 0.92642(18) 0.0303(7) Uani 1 1 d . . . . .
H44 H 0.1069 0.2861 0.9171 0.036 Uiso 1 1 calc R U . . .
C45 C 0.0133(2) 0.33146(16) 0.97989(17) 0.0279(7) Uani 1 1 d . . . . .
C46 C -0.0419(2) 0.37982(17) 0.99176(18) 0.0311(7) Uani 1 1 d . . . . .
H46 H -0.0806 0.3889 1.0281 0.037 Uiso 1 1 calc R U . . .
C47 C -0.0414(2) 0.41482(17) 0.95149(17) 0.0312(7) Uani 1 1 d . . . . .
H47 H -0.0807 0.4472 0.9602 0.037 Uiso 1 1 calc R U . . .
C48 C 0.0150(2) 0.40397(16) 0.89842(17) 0.0264(7) Uani 1 1 d . . . . .
C49 C 0.3352(2) 0.04554(17) 0.45678(17) 0.0305(7) Uani 1 1 d . . . . .
H49 H 0.4016 0.0540 0.4642 0.037 Uiso 1 1 calc R U . . .
C50 C 0.2843(2) -0.00725(18) 0.46485(17) 0.0318(7) Uani 1 1 d . . . . .
H50 H 0.3159 -0.0352 0.4776 0.038 Uiso 1 1 calc R U . . .
C51 C 0.1782(2) -0.02618(17) 0.45505(17) 0.0311(7) Uani 1 1 d . . . . .
C52 C 0.1399(2) 0.01101(18) 0.41908(17) 0.0341(8) Uani 1 1 d . . . . .
H52 H 0.0751 -0.0041 0.4018 0.041 Uiso 1 1 calc R U . . .
C53 C 0.1918(2) 0.06309(19) 0.41052(18) 0.0355(8) Uani 1 1 d . . . . .
H53 H 0.1627 0.0830 0.3863 0.043 Uiso 1 1 calc R U . . .
C54 C 0.2942(2) 0.09335(18) 0.43649(18) 0.0320(7) Uani 1 1 d . . . . .
O55 O 0.14465(17) -0.10179(12) 0.41584(12) 0.0380(6) Uani 1 1 d . . . . .
O56 O 0.34484(18) 0.10437(13) 0.38379(13) 0.0407(6) Uani 1 1 d . . . . .
C57 C 0.1768(3) -0.1297(2) 0.34953(19) 0.0433(9) Uani 1 1 d . . . . .
H57A H 0.1541 -0.1086 0.3220 0.065 Uiso 1 1 calc R U . . .
H57B H 0.1527 -0.1813 0.3259 0.065 Uiso 1 1 calc R U . . .
H57C H 0.2456 -0.1184 0.3550 0.065 Uiso 1 1 calc R U . . .
C58 C 0.3458(3) 0.0405(2) 0.3239(2) 0.0474(10) Uani 1 1 d . . . . .
H58A H 0.3747 0.0101 0.3372 0.071 Uiso 1 1 calc R U . . .
H58B H 0.3822 0.0517 0.2910 0.071 Uiso 1 1 calc R U . . .
H58C H 0.2812 0.0155 0.3022 0.071 Uiso 1 1 calc R U . . .
C59 C 0.1464(2) -0.00582(18) 0.52653(17) 0.0313(7) Uani 1 1 d . . . . .
C60 C 0.1427(3) -0.05013(19) 0.55771(19) 0.0374(8) Uani 1 1 d . . . . .
H60 H 0.1533 -0.0963 0.5324 0.045 Uiso 1 1 calc R U . . .
C61 C 0.1235(2) -0.02762(19) 0.62577(19) 0.0368(8) Uani 1 1 d . . . . .
H61 H 0.1219 -0.0586 0.6465 0.044 Uiso 1 1 calc R U . . .
C62 C 0.1067(2) 0.03822(18) 0.66370(17) 0.0310(7) Uani 1 1 d . . . . .
C63 C 0.1090(2) 0.08253(18) 0.63158(18) 0.0355(8) Uani 1 1 d . . . . .
H63 H 0.0968 0.1282 0.6566 0.043 Uiso 1 1 calc R U . . .
C64 C 0.1287(2) 0.06089(18) 0.56419(18) 0.0346(8) Uani 1 1 d . . . . .
H64 H 0.1302 0.0918 0.5434 0.042 Uiso 1 1 calc R U . . .
C65 C 0.3571(2) 0.24836(18) 0.61718(18) 0.0324(7) Uani 1 1 d . . . . .
H65 H 0.3810 0.2566 0.6619 0.039 Uiso 1 1 calc R U . . .
C66 C 0.3401(2) 0.18103(18) 0.56345(18) 0.0316(7) Uani 1 1 d . . . . .
H66 H 0.3505 0.1432 0.5720 0.038 Uiso 1 1 calc R U . . .
C67 C 0.3080(2) 0.16721(18) 0.49691(17) 0.0299(7) Uani 1 1 d . . . . .
C68 C 0.2897(2) 0.22315(18) 0.48665(18) 0.0342(8) Uani 1 1 d . . . . .
H68 H 0.2671 0.2150 0.4417 0.041 Uiso 1 1 calc R U . . .
C69 C 0.3039(2) 0.29030(18) 0.54092(18) 0.0338(8) Uani 1 1 d . . . . .
H69 H 0.2888 0.3273 0.5330 0.041 Uiso 1 1 calc R U . . .
C70 C 0.3398(2) 0.30490(17) 0.60693(18) 0.0297(7) Uani 1 1 d . . . . .
C71 C 0.2408(2) 0.73326(16) 0.43388(16) 0.0275(7) Uani 1 1 d . . . . .
H71 H 0.1774 0.7141 0.4130 0.033 Uiso 1 1 calc R U . . .
C72 C 0.2751(2) 0.80215(16) 0.45749(16) 0.0268(7) Uani 1 1 d . . . . .
H72 H 0.2355 0.8294 0.4513 0.032 Uiso 1 1 calc R U . . .
C73 C 0.3728(2) 0.84001(16) 0.49355(16) 0.0269(7) Uani 1 1 d . . . . .
C74 C 0.4324(2) 0.78800(16) 0.48663(16) 0.0261(7) Uani 1 1 d . . . . .
H74 H 0.4978 0.8063 0.5018 0.031 Uiso 1 1 calc R U . . .
C75 C 0.3990(2) 0.71894(16) 0.46079(16) 0.0268(7) Uani 1 1 d . . . . .
H75 H 0.4421 0.6901 0.4562 0.032 Uiso 1 1 calc R U . . .
C76 C 0.2967(2) 0.68308(16) 0.43817(16) 0.0280(7) Uani 1 1 d . . . . .
O77 O 0.41734(16) 0.88688(11) 0.46595(11) 0.0294(5) Uani 1 1 d . . . . .
O78 O 0.28586(16) 0.62161(11) 0.37073(11) 0.0322(5) Uani 1 1 d . . . . .
C79 C 0.4283(3) 0.85240(18) 0.39452(17) 0.0330(7) Uani 1 1 d . . . . .
H79A H 0.4706 0.8206 0.3875 0.049 Uiso 1 1 calc R U . . .
H79B H 0.4549 0.8880 0.3790 0.049 Uiso 1 1 calc R U . . .
H79C H 0.3669 0.8248 0.3678 0.049 Uiso 1 1 calc R U . . .
C80 C 0.3697(2) 0.88675(16) 0.57020(16) 0.0256(7) Uani 1 1 d . . . . .
C81 C 0.3206(2) 0.85655(16) 0.60822(17) 0.0288(7) Uani 1 1 d . . . . .
H81 H 0.2857 0.8086 0.5854 0.035 Uiso 1 1 calc R U . . .
C82 C 0.3214(2) 0.89495(17) 0.67904(17) 0.0292(7) Uani 1 1 d . . . . .
H82 H 0.2875 0.8727 0.7039 0.035 Uiso 1 1 calc R U . . .
C83 C 0.3707(2) 0.96526(16) 0.71438(16) 0.0256(7) Uani 1 1 d . . . . .
C84 C 0.4155(2) 0.99651(17) 0.67484(17) 0.0301(7) Uani 1 1 d . . . . .
H84 H 0.4464 1.0454 0.6969 0.036 Uiso 1 1 calc R U . . .
C85 C 0.4158(2) 0.95769(17) 0.60421(17) 0.0300(7) Uani 1 1 d . . . . .
H85 H 0.4481 0.9800 0.5789 0.036 Uiso 1 1 calc R U . . .
C86 C 0.2580(2) 0.64972(16) 0.59596(17) 0.0287(7) Uani 1 1 d . . . . .
H86 H 0.2911 0.6636 0.6398 0.034 Uiso 1 1 calc R U . . .
C87 C 0.3005(2) 0.67315(16) 0.55098(17) 0.0284(7) Uani 1 1 d . . . . .
H87 H 0.3621 0.7029 0.5645 0.034 Uiso 1 1 calc R U . . .
C88 C 0.2544(2) 0.65373(16) 0.48630(17) 0.0270(7) Uani 1 1 d . . . . .
C89 C 0.1647(2) 0.60958(17) 0.46816(18) 0.0319(7) Uani 1 1 d . . . . .
H89 H 0.1319 0.5952 0.4240 0.038 Uiso 1 1 calc R U . . .
C90 C 0.1226(2) 0.58639(17) 0.51321(18) 0.0319(7) Uani 1 1 d . . . . .
H90 H 0.0613 0.5561 0.4994 0.038 Uiso 1 1 calc R U . . .
C91 C 0.1680(2) 0.60648(16) 0.57845(17) 0.0272(7) Uani 1 1 d . . . . .
C92 C 0.3996(2) 1.04624(16) 1.08176(16) 0.0273(7) Uani 1 1 d . . . . .
H92 H 0.4509 1.0461 1.1092 0.033 Uiso 1 1 calc R U . . .
C93 C 0.4148(2) 1.08977(16) 1.05303(16) 0.0273(7) Uani 1 1 d . . . . .
H93 H 0.4765 1.1183 1.0604 0.033 Uiso 1 1 calc R U . . .
C94 C 0.3406(2) 1.09697(15) 1.00932(15) 0.0234(6) Uani 1 1 d . . . . .
C95 C 0.2446(2) 1.05711(15) 1.01231(15) 0.0226(6) Uani 1 1 d . . . . .
H95 H 0.1914 1.0648 0.9932 0.027 Uiso 1 1 calc R U . . .
C96 C 0.2294(2) 1.01247(16) 1.03955(15) 0.0244(6) Uani 1 1 d . . . . .
H96 H 0.1664 0.9887 1.0374 0.029 Uiso 1 1 calc R U . . .
C97 C 0.3063(2) 0.99676(17) 1.07391(16) 0.0263(7) Uani 1 1 d . . . . .
O98 O 0.34066(15) 1.17034(11) 1.03135(11) 0.0266(5) Uani 1 1 d . . . . .
O99 O 0.28220(17) 1.00345(13) 1.14079(11) 0.0345(5) Uani 1 1 d . . . . .
C100 C 0.3243(2) 1.20711(18) 1.10177(17) 0.0339(8) Uani 1 1 d . . . . .
H10A H 0.2651 1.1820 1.1093 0.051 Uiso 1 1 calc R U . . .
H10B H 0.3204 1.2554 1.1119 0.051 Uiso 1 1 calc R U . . .
H10C H 0.3761 1.2091 1.1324 0.051 Uiso 1 1 calc R U . . .
C101 C 0.2680(3) 1.0715(2) 1.18564(19) 0.0489(10) Uani 1 1 d . . . . .
H10D H 0.3258 1.1077 1.1940 0.073 Uiso 1 1 calc R U . . .
H10E H 0.2517 1.0724 1.2297 0.073 Uiso 1 1 calc R U . . .
H10F H 0.2168 1.0813 1.1641 0.073 Uiso 1 1 calc R U . . .
C102 C 0.35928(19) 1.06738(15) 0.93358(15) 0.0223(6) Uani 1 1 d . . . . .
C103 C 0.3688(2) 0.99806(16) 0.89995(16) 0.0256(7) Uani 1 1 d . . . . .
H103 H 0.3702 0.9717 0.9254 0.031 Uiso 1 1 calc R U . . .
C104 C 0.3761(2) 0.96692(16) 0.82998(17) 0.0274(7) Uani 1 1 d . . . . .
H104 H 0.3834 0.9195 0.8082 0.033 Uiso 1 1 calc R U . . .
C105 C 0.3730(2) 1.00345(16) 0.79037(16) 0.0252(6) Uani 1 1 d . . . . .
C106 C 0.3692(2) 1.07431(16) 0.82552(16) 0.0261(7) Uani 1 1 d . . . . .
H106 H 0.3717 1.1016 0.8008 0.031 Uiso 1 1 calc R U . . .
C107 C 0.3620(2) 1.10590(16) 0.89576(16) 0.0256(7) Uani 1 1 d . . . . .
H107 H 0.3590 1.1543 0.9184 0.031 Uiso 1 1 calc R U . . .
C108 C 0.2807(2) 0.80692(16) 0.93247(17) 0.0256(7) Uani 1 1 d . . . . .
H108 H 0.2467 0.7771 0.8879 0.031 Uiso 1 1 calc R U . . .
C109 C 0.2679(2) 0.87478(16) 0.96855(16) 0.0252(7) Uani 1 1 d . . . . .
H109 H 0.2256 0.8908 0.9482 0.030 Uiso 1 1 calc R U . . .
C110 C 0.3154(2) 0.92013(16) 1.03399(16) 0.0248(6) Uani 1 1 d . . . . .
C111 C 0.3756(2) 0.89431(18) 1.06235(17) 0.0289(7) Uani 1 1 d . . . . .
H111 H 0.4080 0.9238 1.1075 0.035 Uiso 1 1 calc R U . . .
C112 C 0.3891(2) 0.82635(17) 1.02601(17) 0.0292(7) Uani 1 1 d . . . . .
H112 H 0.4309 0.8103 1.0466 0.035 Uiso 1 1 calc R U . . .
C113 C 0.3423(2) 0.78093(16) 0.95969(16) 0.0247(6) Uani 1 1 d . . . . .
C114 C 0.3053(2) 0.63934(18) 0.31563(17) 0.0344(8) Uani 1 1 d . . . . .
H11A H 0.2556 0.6600 0.3070 0.052 Uiso 1 1 calc R U . . .
H11B H 0.3078 0.5965 0.2738 0.052 Uiso 1 1 calc R U . . .
H11C H 0.3659 0.6738 0.3280 0.052 Uiso 1 1 calc R U . . .

loop_
_atom_site_aniso_label
_atom_site_aniso_U_11
_atom_site_aniso_U_22
_atom_site_aniso_U_33
_atom_site_aniso_U_23
_atom_site_aniso_U_13
_atom_site_aniso_U_12
Cl1 0.0366(5) 0.0444(5) 0.0409(5) 0.0216(4) 0.0068(4) 0.0066(4)
C1A 0.0278(17) 0.043(2) 0.0320(18) 0.0175(16) 0.0079(14) 0.0093(15)
C2A 0.0321(19) 0.044(2) 0.0352(19) 0.0133(17) 0.0059(15) 0.0108(16)
C3A 0.042(2) 0.068(3) 0.039(2) 0.024(2) 0.0098(17) 0.028(2)
C4A 0.050(3) 0.085(3) 0.062(3) 0.054(3) 0.026(2) 0.030(2)
C5A 0.036(2) 0.096(4) 0.095(4) 0.070(3) 0.015(2) 0.007(2)
C6A 0.030(2) 0.081(3) 0.061(3) 0.049(3) -0.0017(18) 0.0032(19)
Cl2 0.0577(6) 0.0513(6) 0.0472(6) 0.0263(5) 0.0207(5) 0.0178(5)
C1B 0.0291(17) 0.0361(19) 0.0357(19) 0.0191(16) -0.0005(14) 0.0037(14)
C2B 0.041(2) 0.055(2) 0.061(3) 0.042(2) 0.0111(19) 0.0166(18)
C3B 0.058(3) 0.067(3) 0.089(4) 0.051(3) 0.026(3) 0.036(2)
C4B 0.050(3) 0.077(3) 0.082(3) 0.052(3) 0.032(2) 0.032(2)
C5B 0.043(2) 0.063(3) 0.053(2) 0.039(2) 0.0073(19) 0.0082(19)
C6B 0.0363(19) 0.039(2) 0.045(2) 0.0269(18) 0.0007(16) 0.0037(15)
Cl3 0.0460(5) 0.0562(6) 0.0419(5) 0.0265(5) 0.0022(4) 0.0110(4)
C1C 0.0253(17) 0.039(2) 0.0395(19) 0.0195(17) 0.0097(14) 0.0116(14)
C2C 0.0317(18) 0.0334(19) 0.050(2) 0.0205(17) 0.0134(16) 0.0126(15)
C3C 0.038(2) 0.059(3) 0.068(3) 0.047(2) 0.023(2) 0.0202(19)
C4C 0.042(2) 0.075(3) 0.047(2) 0.039(2) 0.0169(19) 0.022(2)
C5C 0.038(2) 0.054(2) 0.041(2) 0.0178(19) 0.0100(17) 0.0130(18)
C6C 0.0284(18) 0.036(2) 0.045(2) 0.0186(17) 0.0097(15) 0.0094(15)
Cl4 0.0428(6) 0.0774(8) 0.0693(7) 0.0462(6) 0.0058(5) 0.0119(5)
C1D 0.041(2) 0.051(2) 0.0304(19) 0.0201(18) 0.0049(16) 0.0082(17)
C2D 0.048(2) 0.042(2) 0.039(2) 0.0220(18) 0.0063(17) 0.0011(17)
C3D 0.063(3) 0.052(3) 0.044(2) 0.029(2) 0.013(2) 0.019(2)
C4D 0.041(2) 0.068(3) 0.044(2) 0.024(2) -0.0018(18) 0.014(2)
C5D 0.046(2) 0.048(3) 0.066(3) 0.025(2) -0.004(2) -0.0019(19)
C6D 0.051(3) 0.045(2) 0.067(3) 0.033(2) 0.004(2) 0.0064(19)
Cl5 0.0543(9) 0.0491(9) 0.0627(10) 0.0216(7) -0.0188(7) 0.0124(6)
C1E 0.038(3) 0.028(2) 0.043(3) 0.017(2) -0.004(2) 0.003(2)
C2E 0.037(3) 0.025(2) 0.042(3) 0.015(2) 0.005(2) 0.008(2)
C3E 0.045(3) 0.036(3) 0.033(3) 0.014(2) -0.002(2) 0.006(2)
C4E 0.033(2) 0.039(3) 0.039(3) 0.024(2) 0.002(2) 0.007(2)
C5E 0.049(3) 0.038(3) 0.049(4) 0.009(3) -0.001(2) 0.014(2)
C6E 0.056(3) 0.038(3) 0.052(3) 0.002(3) -0.013(3) 0.015(2)
Cl6 0.1253(14) 0.0846(11) 0.0680(9) 0.0272(8) -0.0122(9) -0.0188(9)
C1F 0.038(2) 0.053(3) 0.068(3) 0.018(2) -0.008(2) 0.0023(19)
C2F 0.035(2) 0.037(2) 0.073(3) 0.003(2) -0.004(2) 0.0095(17)
C3F 0.054(3) 0.049(3) 0.081(4) 0.030(3) -0.013(2) -0.001(2)
C4F 0.097(4) 0.074(4) 0.074(4) 0.034(3) 0.000(3) -0.017(3)
C5F 0.082(4) 0.048(3) 0.068(3) 0.010(3) 0.021(3) 0.005(2)
C6F 0.062(3) 0.037(2) 0.068(3) 0.016(2) 0.013(2) 0.009(2)
Cl7 0.1029(12) 0.1581(16) 0.1018(11) 0.0944(12) 0.0425(9) 0.0712(11)
C1G 0.043(2) 0.082(3) 0.080(3) 0.055(3) 0.019(2) 0.030(2)
C2G 0.042(2) 0.061(3) 0.076(3) 0.037(3) 0.012(2) 0.024(2)
C3G 0.054(3) 0.077(3) 0.092(4) 0.062(3) 0.033(3) 0.034(2)
C4G 0.095(4) 0.062(3) 0.052(3) 0.033(3) 0.017(3) 0.038(3)
C5G 0.111(5) 0.065(4) 0.082(4) 0.035(3) -0.002(3) 0.023(3)
C6G 0.059(3) 0.066(3) 0.120(5) 0.061(4) 0.005(3) 0.013(2)
Cl8 0.117(2) 0.079(2) 0.0717(17) 0.0524(16) -0.0043(17) -0.0089(16)
C1 0.0179(14) 0.0261(16) 0.0369(18) 0.0216(14) 0.0050(13) 0.0048(12)
C2 0.0241(16) 0.0273(16) 0.0324(17) 0.0207(14) 0.0069(13) 0.0060(12)
C3 0.0226(16) 0.0298(17) 0.0329(17) 0.0193(15) 0.0003(13) 0.0021(13)
C4 0.0193(15) 0.0333(18) 0.0359(18) 0.0214(15) 0.0039(13) 0.0065(13)
C5 0.0196(15) 0.0288(16) 0.0314(16) 0.0213(14) 0.0061(12) 0.0051(12)
C6 0.0198(15) 0.0280(16) 0.0342(17) 0.0242(15) 0.0041(13) 0.0037(12)
C7 0.0200(15) 0.0292(17) 0.0340(17) 0.0220(15) 0.0065(13) 0.0040(12)
C8 0.0190(15) 0.0287(17) 0.0360(17) 0.0232(15) 0.0077(13) 0.0061(12)
N9 0.0147(12) 0.0254(14) 0.0396(15) 0.0190(12) 0.0034(11) 0.0049(10)
C10 0.0177(15) 0.0360(19) 0.0385(18) 0.0209(16) 0.0043(13) 0.0061(13)
C11 0.0255(17) 0.0348(19) 0.042(2) 0.0204(17) 0.0081(14) 0.0115(14)
C12 0.0270(17) 0.0320(18) 0.0340(18) 0.0201(15) 0.0066(14) 0.0069(13)
C13 0.0195(15) 0.0288(17) 0.0372(18) 0.0199(15) 0.0042(13) 0.0048(12)
C14 0.0201(15) 0.0197(15) 0.0355(17) 0.0129(14) 0.0019(13) 0.0044(12)
C15 0.0264(16) 0.0174(15) 0.0298(17) 0.0077(13) 0.0011(13) 0.0025(12)
C16 0.0264(16) 0.0272(17) 0.0333(18) 0.0133(15) -0.0001(13) 0.0070(13)
C17 0.0191(15) 0.0260(16) 0.0336(17) 0.0101(14) 0.0006(13) 0.0046(12)
C18 0.0218(15) 0.0168(15) 0.0304(16) 0.0069(13) 0.0034(13) 0.0031(12)
C19 0.0209(15) 0.0142(14) 0.0345(17) 0.0098(13) 0.0020(13) 0.0034(11)
C20 0.0216(15) 0.0173(15) 0.0321(17) 0.0087(13) 0.0038(13) 0.0046(12)
C21 0.0174(14) 0.0174(15) 0.0360(17) 0.0113(13) 0.0054(13) 0.0024(11)
N22 0.0162(12) 0.0262(14) 0.0390(15) 0.0209(12) 0.0023(11) 0.0033(10)
C23 0.0176(15) 0.0275(17) 0.0409(19) 0.0150(15) 0.0044(13) 0.0061(12)
C24 0.0220(16) 0.0313(18) 0.0407(19) 0.0177(16) 0.0101(14) 0.0050(13)
C25 0.0262(16) 0.0182(15) 0.0322(17) 0.0094(14) 0.0062(13) 0.0033(12)
C26 0.0208(15) 0.0225(16) 0.0339(17) 0.0147(14) 0.0041(13) 0.0057(12)
C27 0.0246(16) 0.0318(18) 0.0301(17) 0.0186(15) 0.0093(13) 0.0085(13)
C28 0.0228(16) 0.0280(17) 0.0312(17) 0.0168(14) 0.0049(13) 0.0024(12)
C29 0.0229(15) 0.0268(16) 0.0339(17) 0.0176(14) 0.0069(13) 0.0087(12)
C30 0.0234(16) 0.0329(18) 0.0304(17) 0.0181(15) 0.0032(13) 0.0068(13)
C31 0.0267(17) 0.0322(18) 0.0306(17) 0.0157(15) 0.0000(13) -0.0002(13)
C32 0.0285(17) 0.0281(17) 0.0311(17) 0.0144(15) 0.0083(13) 0.0083(13)
O33 0.0333(12) 0.0243(11) 0.0307(12) 0.0138(10) 0.0049(10) 0.0090(9)
O34 0.0492(15) 0.0254(12) 0.0290(12) 0.0100(10) 0.0092(11) 0.0094(10)
C35 0.0317(18) 0.0290(17) 0.0334(18) 0.0168(15) 0.0053(14) 0.0093(14)
C36 0.053(2) 0.037(2) 0.0303(18) 0.0145(16) 0.0104(16) 0.0126(17)
C37 0.0223(16) 0.0303(17) 0.0321(17) 0.0140(15) 0.0027(13) 0.0044(13)
C38 0.0328(18) 0.039(2) 0.0343(18) 0.0174(16) 0.0052(15) 0.0170(15)
C39 0.0315(18) 0.0366(19) 0.0375(19) 0.0171(16) 0.0083(15) 0.0152(15)
C40 0.0260(17) 0.0323(18) 0.0347(18) 0.0132(15) 0.0026(14) 0.0058(14)
C41 0.040(2) 0.048(2) 0.039(2) 0.0217(18) 0.0062(16) 0.0211(17)
C42 0.038(2) 0.047(2) 0.041(2) 0.0236(18) 0.0116(16) 0.0237(17)
C43 0.0258(16) 0.0289(17) 0.0391(19) 0.0185(15) 0.0120(14) 0.0062(13)
C44 0.0271(17) 0.0276(17) 0.0413(19) 0.0184(15) 0.0094(14) 0.0102(13)
C45 0.0276(17) 0.0210(16) 0.0327(17) 0.0115(14) 0.0044(13) 0.0015(12)
C46 0.0323(18) 0.0276(17) 0.0347(18) 0.0135(15) 0.0132(14) 0.0097(14)
C47 0.0323(18) 0.0244(17) 0.0377(19) 0.0129(15) 0.0089(15) 0.0107(13)
C48 0.0213(15) 0.0223(16) 0.0347(17) 0.0138(14) 0.0038(13) 0.0009(12)
C49 0.0272(17) 0.0329(18) 0.0308(17) 0.0124(15) 0.0031(13) 0.0103(14)
C50 0.0367(19) 0.0320(18) 0.0291(17) 0.0134(15) 0.0064(14) 0.0136(15)
C51 0.0316(18) 0.0278(17) 0.0293(17) 0.0096(15) 0.0017(14) 0.0051(14)
C52 0.0331(18) 0.0313(19) 0.0317(18) 0.0083(15) -0.0013(14) 0.0086(14)
C53 0.040(2) 0.038(2) 0.0327(18) 0.0168(16) 0.0017(15) 0.0155(16)
C54 0.0316(18) 0.0361(19) 0.0345(18) 0.0208(16) 0.0069(14) 0.0093(14)
O55 0.0456(15) 0.0291(13) 0.0310(13) 0.0074(11) 0.0027(11) 0.0058(11)
O56 0.0505(16) 0.0418(15) 0.0370(14) 0.0216(12) 0.0152(12) 0.0160(12)
C57 0.055(2) 0.039(2) 0.0317(19) 0.0098(17) 0.0004(17) 0.0158(18)
C58 0.066(3) 0.051(2) 0.037(2) 0.0246(19) 0.0156(19) 0.026(2)
C59 0.0264(17) 0.0314(18) 0.0324(18) 0.0119(15) 0.0004(14) 0.0053(13)
C60 0.043(2) 0.0318(19) 0.038(2) 0.0132(16) 0.0059(16) 0.0137(15)
C61 0.038(2) 0.040(2) 0.040(2) 0.0232(17) 0.0066(16) 0.0137(16)
C62 0.0245(16) 0.0332(18) 0.0322(18) 0.0120(15) 0.0032(13) 0.0068(13)
C63 0.0379(19) 0.0288(18) 0.0357(19) 0.0112(16) 0.0066(15) 0.0068(15)
C64 0.0342(19) 0.0319(19) 0.038(2) 0.0171(16) 0.0066(15) 0.0060(14)
C65 0.0326(18) 0.0356(19) 0.0354(18) 0.0202(16) 0.0079(14) 0.0112(14)
C66 0.0318(18) 0.0319(18) 0.0388(19) 0.0210(16) 0.0091(15) 0.0114(14)
C67 0.0230(16) 0.0348(18) 0.0353(18) 0.0183(16) 0.0076(14) 0.0074(13)
C68 0.0338(18) 0.038(2) 0.0349(19) 0.0205(17) 0.0033(15) 0.0085(15)
C69 0.0313(18) 0.0345(19) 0.043(2) 0.0231(17) 0.0020(15) 0.0093(14)
C70 0.0206(15) 0.0355(19) 0.0389(19) 0.0206(16) 0.0091(14) 0.0092(13)
C71 0.0266(16) 0.0276(17) 0.0268(16) 0.0106(14) 0.0020(13) 0.0066(13)
C72 0.0285(17) 0.0279(17) 0.0276(16) 0.0134(14) 0.0074(13) 0.0117(13)
C73 0.0337(17) 0.0197(15) 0.0281(17) 0.0122(14) 0.0073(13) 0.0045(13)
C74 0.0247(16) 0.0282(17) 0.0274(16) 0.0142(14) 0.0062(13) 0.0062(13)
C75 0.0296(17) 0.0255(17) 0.0266(16) 0.0113(14) 0.0072(13) 0.0100(13)
C76 0.0300(17) 0.0204(16) 0.0298(17) 0.0078(14) 0.0027(13) 0.0062(13)
O77 0.0395(13) 0.0227(11) 0.0259(11) 0.0116(10) 0.0090(10) 0.0048(9)
O78 0.0409(13) 0.0223(12) 0.0279(12) 0.0074(10) 0.0051(10) 0.0047(10)
C79 0.043(2) 0.0309(18) 0.0273(17) 0.0149(15) 0.0095(15) 0.0079(15)
C80 0.0282(16) 0.0226(16) 0.0264(16) 0.0109(13) 0.0049(13) 0.0067(12)
C81 0.0343(18) 0.0180(15) 0.0300(17) 0.0095(14) 0.0041(14) 0.0008(13)
C82 0.0324(18) 0.0257(17) 0.0301(17) 0.0148(14) 0.0062(14) 0.0029(13)
C83 0.0253(16) 0.0230(16) 0.0264(16) 0.0094(13) 0.0036(13) 0.0052(12)
C84 0.0331(18) 0.0206(16) 0.0305(17) 0.0089(14) 0.0071(14) -0.0006(13)
C85 0.0316(17) 0.0260(17) 0.0317(17) 0.0142(15) 0.0081(14) 0.0018(13)
C86 0.0300(17) 0.0265(17) 0.0309(17) 0.0153(14) -0.0020(14) 0.0043(13)
C87 0.0242(16) 0.0239(16) 0.0373(18) 0.0153(15) -0.0004(14) 0.0025(12)
C88 0.0286(17) 0.0186(15) 0.0320(17) 0.0092(14) 0.0060(13) 0.0069(12)
C89 0.0297(17) 0.0280(18) 0.0315(18) 0.0104(15) -0.0014(14) 0.0007(13)
C90 0.0270(17) 0.0269(17) 0.0366(19) 0.0137(15) -0.0010(14) -0.0029(13)
C91 0.0276(16) 0.0209(16) 0.0317(17) 0.0110(14) 0.0014(13) 0.0048(12)
C92 0.0252(16) 0.0283(17) 0.0254(16) 0.0088(14) -0.0025(13) 0.0077(13)
C93 0.0229(16) 0.0272(17) 0.0271(16) 0.0100(14) -0.0009(13) 0.0016(13)
C94 0.0219(15) 0.0212(15) 0.0255(16) 0.0097(13) 0.0002(12) 0.0037(12)
C95 0.0200(15) 0.0238(16) 0.0229(15) 0.0082(13) 0.0011(12) 0.0084(12)
C96 0.0198(15) 0.0279(16) 0.0263(16) 0.0128(14) 0.0055(12) 0.0053(12)
C97 0.0286(16) 0.0329(17) 0.0242(16) 0.0172(14) 0.0065(13) 0.0110(13)
O98 0.0324(12) 0.0194(11) 0.0251(11) 0.0080(9) 0.0043(9) 0.0047(9)
O99 0.0439(14) 0.0439(14) 0.0267(12) 0.0213(11) 0.0125(10) 0.0200(11)
C100 0.0383(19) 0.0266(18) 0.0298(18) 0.0074(15) 0.0022(15) 0.0053(14)
C101 0.070(3) 0.061(3) 0.0290(19) 0.0228(19) 0.0156(18) 0.038(2)
C102 0.0158(14) 0.0232(15) 0.0250(15) 0.0098(13) 0.0009(12) 0.0010(11)
C103 0.0247(16) 0.0244(16) 0.0316(17) 0.0160(14) 0.0044(13) 0.0059(12)
C104 0.0281(17) 0.0215(16) 0.0326(17) 0.0115(14) 0.0049(13) 0.0074(13)
C105 0.0191(15) 0.0245(16) 0.0304(17) 0.0120(14) 0.0043(12) 0.0027(12)
C106 0.0258(16) 0.0259(16) 0.0297(17) 0.0163(14) 0.0043(13) 0.0034(13)
C107 0.0271(16) 0.0216(16) 0.0292(17) 0.0116(14) 0.0055(13) 0.0071(12)
C108 0.0210(15) 0.0267(16) 0.0318(17) 0.0164(14) 0.0039(13) 0.0031(12)
C109 0.0199(15) 0.0308(17) 0.0325(17) 0.0210(15) 0.0034(13) 0.0063(12)
C110 0.0215(15) 0.0291(17) 0.0315(17) 0.0197(14) 0.0091(13) 0.0071(12)
C111 0.0272(17) 0.0367(19) 0.0274(17) 0.0189(15) 0.0035(13) 0.0064(14)
C112 0.0278(17) 0.0344(18) 0.0356(18) 0.0228(16) 0.0065(14) 0.0116(14)
C113 0.0211(15) 0.0278(16) 0.0325(17) 0.0208(14) 0.0086(13) 0.0034(12)
C114 0.0371(19) 0.0303(18) 0.0311(18) 0.0098(15) 0.0052(15) 0.0070(14)

loop_
_atom_type_symbol
_atom_type_description
_atom_type_scat_dispersion_real
_atom_type_scat_dispersion_imag
_atom_type_scat_source
C C 0.0033 0.0016 'International Tables Vol C Tables 4.2.6.8 and 6.1.1.4'
H H 0.0000 0.0000 'International Tables Vol C Tables 4.2.6.8 and 6.1.1.4'
N N 0.0061 0.0033 'International Tables Vol C Tables 4.2.6.8 and 6.1.1.4'
O O 0.0106 0.0060 'International Tables Vol C Tables 4.2.6.8 and 6.1.1.4'
Cl Cl 0.1484 0.1585 'International Tables Vol C Tables 4.2.6.8 and 6.1.1.4'

loop_
_geom_angle_atom_site_label_1
_geom_angle_atom_site_label_2
_geom_angle_atom_site_label_3
_geom_angle
C2A C1A C6A 121.9(3)
C2A C1A Cl1 118.3(3)
C6A C1A Cl1 119.8(3)
C1A C2A C3A 118.5(3)
C1A C2A H2A 120.8
C3A C2A H2A 120.8
C4A C3A C2A 121.2(4)
C4A C3A H3A 119.4
C2A C3A H3A 119.4
C3A C4A C5A 119.4(4)
C3A C4A H4A 120.3
C5A C4A H4A 120.3
C6A C5A C4A 120.6(4)
C6A C5A H5A 119.7
C4A C5A H5A 119.7
C1A C6A C5A 118.5(4)
C1A C6A H6A 120.7
C5A C6A H6A 120.7
C6B C1B C2B 122.6(3)
C6B C1B Cl2 119.3(3)
C2B C1B Cl2 118.1(3)
C3B C2B C1B 118.3(4)
C3B C2B H2B 120.9
C1B C2B H2B 120.9
C2B C3B C4B 120.4(4)
C2B C3B H3B 119.8
C4B C3B H3B 119.8
C5B C4B C3B 120.2(4)
C5B C4B H4B 119.9
C3B C4B H4B 119.9
C4B C5B C6B 120.4(4)
C4B C5B H5B 119.8
C6B C5B H5B 119.8
C1B C6B C5B 118.1(3)
C1B C6B H6B 121.0
C5B C6B H6B 121.0
C6C C1C C2C 121.7(3)
C6C C1C Cl3 119.0(3)
C2C C1C Cl3 119.4(3)
C3C C2C C1C 118.5(4)
C3C C2C H2C 120.8
C1C C2C H2C 120.8
C2C C3C C4C 121.0(4)
C2C C3C H3C 119.5
C4C C3C H3C 119.5
C3C C4C C5C 119.4(4)
C3C C4C H4C 120.3
C5C C4C H4C 120.3
C6C C5C C4C 120.7(4)
C6C C5C H5C 119.6
C4C C5C H5C 119.6
C5C C6C C1C 118.7(3)
C5C C6C H6C 120.7
C1C C6C H6C 120.7
C6D C1D C2D 120.3(4)
C6D C1D Cl4 120.0(3)
C2D C1D Cl4 119.6(3)
C3D C2D C1D 119.3(4)
C3D C2D H2D 120.4
C1D C2D H2D 120.4
C2D C3D C4D 120.2(4)
C2D C3D H3D 119.9
C4D C3D H3D 119.9
C5D C4D C3D 120.2(4)
C5D C4D H4D 119.9
C3D C4D H4D 119.9
C4D C5D C6D 120.7(4)
C4D C5D H5D 119.7
C6D C5D H5D 119.7
C1D C6D C5D 119.2(4)
C1D C6D H6D 120.4
C5D C6D H6D 120.4
C2E C1E C6E 120.0
C2E C1E Cl5 118.87(19)
C6E C1E Cl5 121.09(19)
C1E C2E C3E 120.0
C1E C2E H2E 120.0
C3E C2E H2E 120.0
C4E C3E C2E 120.0
C4E C3E H3E 120.0
C2E C3E H3E 120.0
C5E C4E C3E 120.0
C5E C4E H4E 120.0
C3E C4E H4E 120.0
C4E C5E C6E 120.0
C4E C5E H5E 120.0
C6E C5E H5E 120.0
C5E C6E C1E 120.0
C5E C6E H6E 120.0
C1E C6E H6E 120.0
C2X C1X C6X 120.0
C2X C1X Cl51 112(2)
C6X C1X Cl51 123(2)
C3X C2X C1X 120.0
C3X C2X H2X 120.0
C1X C2X H2X 120.0
C4X C3X C2X 120.0
C4X C3X H3X 120.0
C2X C3X H3X 120.0
C3X C4X C5X 120.0
C3X C4X H4X 120.0
C5X C4X H4X 120.0
C4X C5X C6X 120.0
C4X C5X H5X 120.0
C6X C5X H5X 120.0
C5X C6X C1X 120.0
C5X C6X H6X 120.0
C1X C6X H6X 120.0
C2Y C1Y C6Y 120.0
C2Y C1Y Cl52 111.1(13)
C6Y C1Y Cl52 128.7(13)
C1Y C2Y C3Y 120.0
C1Y C2Y H2Y 120.0
C3Y C2Y H2Y 120.0
C4Y C3Y C2Y 120.0
C4Y C3Y H3Y 120.0
C2Y C3Y H3Y 120.0
C3Y C4Y C5Y 120.0
C3Y C4Y H4Y 120.0
C5Y C4Y H4Y 120.0
C6Y C5Y C4Y 120.0
C6Y C5Y H5Y 120.0
C4Y C5Y H5Y 120.0
C5Y C6Y C1Y 120.0
C5Y C6Y H6Y 120.0
C1Y C6Y H6Y 120.0
C6F C1F C2F 120.5(5)
C6F C1F Cl6 119.1(4)
C2F C1F Cl6 120.4(4)
C3F C2F C1F 119.4(4)
C3F C2F H2F 120.3
C1F C2F H2F 120.3
C2F C3F C4F 121.8(5)
C2F C3F H3F 119.1
C4F C3F H3F 119.1
C3F C4F C5F 118.8(5)
C3F C4F H4F 120.6
C5F C4F H4F 120.6
C6F C5F C4F 121.1(5)
C6F C5F H5F 119.5
C4F C5F H5F 119.5
C5F C6F C1F 118.4(5)
C5F C6F H6F 120.8
C1F C6F H6F 120.8
C2G C1G C6G 120.0
C2G C1G Cl7 121.0(2)
C6G C1G Cl7 119.0(2)
C3G C2G C1G 120.0
C3G C2G H2G 120.0
C1G C2G H2G 120.0
C2G C3G C4G 120.0
C2G C3G H3G 120.0
C4G C3G H3G 120.0
C5G C4G C3G 120.0
C5G C4G H4G 120.0
C3G C4G H4G 120.0
C4G C5G C6G 120.0
C4G C5G H5G 120.0
C6G C5G H5G 120.0
C5G C6G C1G 120.0
C5G C6G H6G 120.0
C1G C6G H6G 120.0
C2H C1H C6H 120.0
C2H C1H Cl8 121.5(4)
C6H C1H Cl8 118.4(4)
C3H C2H C1H 120.0
C3H C2H H2H 120.0
C1H C2H H2H 120.0
C2H C3H C4H 120.0
C2H C3H H3H 120.0
C4H C3H H3H 120.0
C5H C4H C3H 120.0
C5H C4H H4H 120.0
C3H C4H H4H 120.0
C4H C5H C6H 120.0
C4H C5H H5H 120.0
C6H C5H H5H 120.0
C5H C6H C1H 120.0
C5H C6H H6H 120.0
C1H C6H H6H 120.0
C6 C1 C2 117.7(3)
C6 C1 H1 121.2
C2 C1 H1 121.2
C1 C2 C3 119.4(3)
C1 C2 C113 120.9(3)
C3 C2 C113 119.5(3)
C4 C3 C2 122.0(3)
C4 C3 H3 119.0
C2 C3 H3 119.0
C3 C4 C5 119.4(3)
C3 C4 H4 120.3
C5 C4 H4 120.3
C4 C5 C6 118.4(3)
C4 C5 C7 134.1(3)
C6 C5 C7 107.4(3)
N9 C6 C1 129.3(3)
N9 C6 C5 107.7(3)
C1 C6 C5 123.0(3)
C10 C7 C8 117.7(3)
C10 C7 C5 134.6(3)
C8 C7 C5 107.8(3)
C13 C8 N9 129.3(3)
C13 C8 C7 123.6(3)
N9 C8 C7 107.1(3)
N22 N9 C6 125.3(2)
N22 N9 C8 124.6(3)
C6 N9 C8 110.0(2)
C11 C10 C7 119.6(3)
C11 C10 H10 120.2
C7 C10 H10 120.2
C10 C11 C12 121.7(3)
C10 C11 H11 119.1
C12 C11 H11 119.1
C13 C12 C11 119.7(3)
C13 C12 C70 121.1(3)
C11 C12 C70 119.2(3)
C8 C13 C12 117.6(3)
C8 C13 H13 121.2
C12 C13 H13 121.2
C19 C14 C15 118.2(3)
C19 C14 H14 120.9
C15 C14 H14 120.9
C14 C15 C16 119.0(3)
C14 C15 C91 120.4(3)
C16 C15 C91 120.7(3)
C17 C16 C15 122.5(3)
C17 C16 H16 118.7
C15 C16 H16 118.7
C16 C17 C18 118.7(3)
C16 C17 H17 120.7
C18 C17 H17 120.7
C17 C18 C19 118.4(3)
C17 C18 C20 134.4(3)
C19 C18 C20 107.1(3)
C14 C19 N22 129.0(3)
C14 C19 C18 123.2(3)
N22 C19 C18 107.8(3)
C21 C20 C23 118.2(3)
C21 C20 C18 107.6(3)
C23 C20 C18 134.2(3)
C26 C21 C20 123.3(3)
C26 C21 N22 128.6(3)
C20 C21 N22 107.9(3)
N9 N22 C19 124.1(2)
N9 N22 C21 124.9(2)
C19 N22 C21 109.7(2)
C24 C23 C20 118.9(3)
C24 C23 H23 120.5
C20 C23 H23 120.5
C23 C24 C25 122.6(3)
C23 C24 H24 118.7
C25 C24 H24 118.7
C26 C25 C24 119.0(3)
C26 C25 C48 120.1(3)
C24 C25 C48 120.9(3)
C21 C26 C25 117.8(3)
C21 C26 H26 121.1
C25 C26 H26 121.1
C28 C27 C32 123.9(3)
C28 C27 H27 118.0
C32 C27 H27 118.0
C27 C28 C29 123.7(3)
C27 C28 H28 118.2
C29 C28 H28 118.2
O33 C29 C28 110.0(2)
O33 C29 C30 110.1(2)
C28 C29 C30 111.9(3)
O33 C29 C37 105.8(2)
C28 C29 C37 110.5(3)
C30 C29 C37 108.3(2)
C31 C30 C29 123.4(3)
C31 C30 H30 118.3
C29 C30 H30 118.3
C30 C31 C32 124.0(3)
C30 C31 H31 118.0
C32 C31 H31 118.0
O34 C32 C31 110.5(3)
O34 C32 C27 109.2(3)
C31 C32 C27 111.4(3)
O34 C32 C45 105.7(2)
C31 C32 C45 110.8(3)
C27 C32 C45 109.1(3)
C35 O33 C29 113.4(2)
C36 O34 C32 113.5(2)
O33 C35 H35A 109.5
O33 C35 H35B 109.5
H35A C35 H35B 109.5
O33 C35 H35C 109.5
H35A C35 H35C 109.5
H35B C35 H35C 109.5
O34 C36 H36A 109.5
O34 C36 H36B 109.5
H36A C36 H36B 109.5
O34 C36 H36C 109.5
H36A C36 H36C 109.5
H36B C36 H36C 109.5
C38 C37 C42 117.6(3)
C38 C37 C29 121.7(3)
C42 C37 C29 120.5(3)
C39 C38 C37 121.1(3)
C39 C38 H38 119.4
C37 C38 H38 119.4
C38 C39 C40 121.5(3)
C38 C39 H39 119.2
C40 C39 H39 119.2
C39 C40 C41 117.1(3)
C39 C40 C62 121.8(3)
C41 C40 C62 121.1(3)
C42 C41 C40 121.6(3)
C42 C41 H41 119.2
C40 C41 H41 119.2
C41 C42 C37 121.0(3)
C41 C42 H42 119.5
C37 C42 H42 119.5
C44 C43 C48 121.0(3)
C44 C43 H43 119.5
C48 C43 H43 119.5
C43 C44 C45 121.0(3)
C43 C44 H44 119.5
C45 C44 H44 119.5
C46 C45 C44 118.1(3)
C46 C45 C32 121.1(3)
C44 C45 C32 120.7(3)
C47 C46 C45 120.8(3)
C47 C46 H46 119.6
C45 C46 H46 119.6
C46 C47 C48 121.7(3)
C46 C47 H47 119.2
C48 C47 H47 119.2
C43 C48 C47 117.5(3)
C43 C48 C25 120.7(3)
C47 C48 C25 121.8(3)
C50 C49 C54 123.6(3)
C50 C49 H49 118.2
C54 C49 H49 118.2
C49 C50 C51 123.5(3)
C49 C50 H50 118.2
C51 C50 H50 118.2
O55 C51 C52 110.1(3)
O55 C51 C50 109.6(3)
C52 C51 C50 111.3(3)
O55 C51 C59 107.0(3)
C52 C51 C59 111.7(3)
C50 C51 C59 107.1(3)
C53 C52 C51 123.1(3)
C53 C52 H52 118.5
C51 C52 H52 118.5
C52 C53 C54 124.2(3)
C52 C53 H53 117.9
C54 C53 H53 117.9
O56 C54 C53 110.1(3)
O56 C54 C49 109.5(3)
C53 C54 C49 111.3(3)
O56 C54 C67 104.9(3)
C53 C54 C67 109.6(3)
C49 C54 C67 111.3(3)
C57 O55 C51 113.4(3)
C58 O56 C54 113.8(3)
O55 C57 H57A 109.5
O55 C57 H57B 109.5
H57A C57 H57B 109.5
O55 C57 H57C 109.5
H57A C57 H57C 109.5
H57B C57 H57C 109.5
O56 C58 H58A 109.5
O56 C58 H58B 109.5
H58A C58 H58B 109.5
O56 C58 H58C 109.5
H58A C58 H58C 109.5
H58B C58 H58C 109.5
C60 C59 C64 118.7(3)
C60 C59 C51 121.1(3)
C64 C59 C51 120.0(3)
C59 C60 C61 120.4(3)
C59 C60 H60 119.8
C61 C60 H60 119.8
C62 C61 C60 121.5(3)
C62 C61 H61 119.2
C60 C61 H61 119.2
C61 C62 C63 117.9(3)
C61 C62 C40 122.0(3)
C63 C62 C40 120.1(3)
C64 C63 C62 121.0(3)
C64 C63 H63 119.5
C62 C63 H63 119.5
C63 C64 C59 120.5(3)
C63 C64 H64 119.8
C59 C64 H64 119.8
C66 C65 C70 120.9(3)
C66 C65 H65 119.5
C70 C65 H65 119.5
C65 C66 C67 121.3(3)
C65 C66 H66 119.4
C67 C66 H66 119.4
C66 C67 C68 117.9(3)
C66 C67 C54 121.3(3)
C68 C67 C54 120.8(3)
C69 C68 C67 120.9(3)
C69 C68 H68 119.6
C67 C68 H68 119.6
C68 C69 C70 121.3(3)
C68 C69 H69 119.3
C70 C69 H69 119.4
C69 C70 C65 117.6(3)
C69 C70 C12 122.6(3)
C65 C70 C12 119.8(3)
C72 C71 C76 123.8(3)
C72 C71 H71 118.1
C76 C71 H71 118.1
C71 C72 C73 124.0(3)
C71 C72 H72 118.0
C73 C72 H72 118.0
O77 C73 C72 110.8(3)
O77 C73 C74 109.2(2)
C72 C73 C74 111.3(3)
O77 C73 C80 106.2(2)
C72 C73 C80 110.2(3)
C74 C73 C80 109.0(3)
C75 C74 C73 123.9(3)
C75 C74 H74 118.1
C73 C74 H74 118.1
C74 C75 C76 123.9(3)
C74 C75 H75 118.0
C76 C75 H75 118.0
O78 C76 C75 109.6(2)
O78 C76 C71 109.5(3)
C75 C76 C71 111.3(3)
O78 C76 C88 105.3(2)
C75 C76 C88 112.1(3)
C71 C76 C88 108.9(3)
C79 O77 C73 114.5(2)
C114 O78 C76 113.8(2)
O77 C79 H79A 109.5
O77 C79 H79B 109.5
H79A C79 H79B 109.5
O77 C79 H79C 109.5
H79A C79 H79C 109.5
H79B C79 H79C 109.5
C81 C80 C85 118.1(3)
C81 C80 C73 118.7(3)
C85 C80 C73 123.2(3)
C80 C81 C82 121.2(3)
C80 C81 H81 119.4
C82 C81 H81 119.4
C81 C82 C83 121.3(3)
C81 C82 H82 119.3
C83 C82 H82 119.3
C82 C83 C84 117.0(3)
C82 C83 C105 119.6(3)
C84 C83 C105 123.4(3)
C85 C84 C83 121.5(3)
C85 C84 H84 119.3
C83 C84 H84 119.3
C80 C85 C84 120.7(3)
C80 C85 H85 119.6
C84 C85 H85 119.6
C87 C86 C91 121.5(3)
C87 C86 H86 119.3
C91 C86 H86 119.3
C86 C87 C88 120.9(3)
C86 C87 H87 119.5
C88 C87 H87 119.5
C87 C88 C89 117.8(3)
C87 C88 C76 121.9(3)
C89 C88 C76 120.2(3)
C90 C89 C88 121.0(3)
C90 C89 H89 119.5
C88 C89 H89 119.5
C89 C90 C91 121.3(3)
C89 C90 H90 119.3
C91 C90 H90 119.3
C86 C91 C90 117.4(3)
C86 C91 C15 121.2(3)
C90 C91 C15 121.3(3)
C93 C92 C97 124.4(3)
C93 C92 H92 117.8
C97 C92 H92 117.8
C92 C93 C94 124.0(3)
C92 C93 H93 118.0
C94 C93 H93 118.0
O98 C94 C93 110.9(2)
O98 C94 C95 109.7(2)
C93 C94 C95 110.8(3)
O98 C94 C102 106.3(2)
C93 C94 C102 111.0(2)
C95 C94 C102 108.0(2)
C96 C95 C94 124.5(3)
C96 C95 H95 117.7
C94 C95 H95 117.7
C95 C96 C97 123.9(3)
C95 C96 H96 118.0
C97 C96 H96 118.0
O99 C97 C96 109.1(2)
O99 C97 C92 110.5(3)
C96 C97 C92 110.9(3)
O99 C97 C110 104.9(2)
C96 C97 C110 112.3(3)
C92 C97 C110 109.0(2)
C100 O98 C94 114.2(2)
C101 O99 C97 113.6(3)
O98 C100 H10A 109.5
O98 C100 H10B 109.5
H10A C100 H10B 109.5
O98 C100 H10C 109.5
H10A C100 H10C 109.5
H10B C100 H10C 109.5
O99 C101 H10D 109.5
O99 C101 H10E 109.5
H10D C101 H10E 109.5
O99 C101 H10F 109.5
H10D C101 H10F 109.5
H10E C101 H10F 109.5
C103 C102 C107 118.4(3)
C103 C102 C94 118.8(3)
C107 C102 C94 122.7(3)
C104 C103 C102 120.7(3)
C104 C103 H103 119.6
C102 C103 H103 119.6
C103 C104 C105 121.6(3)
C103 C104 H104 119.2
C105 C104 H104 119.2
C106 C105 C104 117.0(3)
C106 C105 C83 123.6(3)
C104 C105 C83 119.4(3)
C107 C106 C105 121.5(3)
C107 C106 H106 119.3
C105 C106 H106 119.3
C106 C107 C102 120.6(3)
C106 C107 H107 119.7
C102 C107 H107 119.7
C109 C108 C113 121.7(3)
C109 C108 H108 119.1
C113 C108 H108 119.1
C108 C109 C110 121.3(3)
C108 C109 H109 119.4
C110 C109 H109 119.4
C109 C110 C111 117.6(3)
C109 C110 C97 122.5(3)
C111 C110 C97 119.9(3)
C112 C111 C110 121.2(3)
C112 C111 H111 119.4
C110 C111 H111 119.4
C111 C112 C113 121.3(3)
C111 C112 H112 119.4
C113 C112 H112 119.4
C108 C113 C112 116.9(3)
C108 C113 C2 120.9(3)
C112 C113 C2 122.1(3)
O78 C114 H11A 109.5
O78 C114 H11B 109.5
H11A C114 H11B 109.5
O78 C114 H11C 109.5
H11A C114 H11C 109.5
H11B C114 H11C 109.5

loop_
_geom_bond_atom_site_label_1
_geom_bond_atom_site_label_2
_geom_bond_distance
Cl1 C1A 1.743(4)
C1A C2A 1.372(5)
C1A C6A 1.377(5)
C2A C3A 1.379(5)
C2A H2A 0.9500
C3A C4A 1.367(6)
C3A H3A 0.9500
C4A C5A 1.385(6)
C4A H4A 0.9500
C5A C6A 1.377(6)
C5A H5A 0.9500
C6A H6A 0.9500
Cl2 C1B 1.742(4)
C1B C6B 1.370(5)
C1B C2B 1.377(5)
C2B C3B 1.374(6)
C2B H2B 0.9500
C3B C4B 1.380(6)
C3B H3B 0.9500
C4B C5B 1.371(6)
C4B H4B 0.9500
C5B C6B 1.386(6)
C5B H5B 0.9500
C6B H6B 0.9500
Cl3 C1C 1.730(4)
C1C C6C 1.379(5)
C1C C2C 1.390(5)
C2C C3C 1.375(5)
C2C H2C 0.9500
C3C C4C 1.377(6)
C3C H3C 0.9500
C4C C5C 1.390(6)
C4C H4C 0.9500
C5C C6C 1.376(5)
C5C H5C 0.9500
C6C H6C 0.9500
Cl4 C1D 1.739(4)
C1D C6D 1.376(5)
C1D C2D 1.385(5)
C2D C3D 1.371(6)
C2D H2D 0.9500
C3D C4D 1.378(6)
C3D H3D 0.9500
C4D C5D 1.354(6)
C4D H4D 0.9500
C5D C6D 1.377(6)
C5D H5D 0.9500
C6D H6D 0.9500
Cl5 C1E 1.720(2)
C1E C2E 1.3900
C1E C6E 1.3900
C2E C3E 1.3900
C2E H2E 0.9500
C3E C4E 1.3900
C3E H3E 0.9500
C4E C5E 1.3900
C4E H4E 0.9500
C5E C6E 1.3900
C5E H5E 0.9500
C6E H6E 0.9500
Cl51 C1X 1.751(18)
C1X C2X 1.3900
C1X C6X 1.3900
C2X C3X 1.3900
C2X H2X 0.9500
C3X C4X 1.3900
C3X H3X 0.9500
C4X C5X 1.3900
C4X H4X 0.9500
C5X C6X 1.3900
C5X H5X 0.9500
C6X H6X 0.9500
Cl52 C1Y 1.719(16)
C1Y C2Y 1.3900
C1Y C6Y 1.3900
C2Y C3Y 1.3900
C2Y H2Y 0.9500
C3Y C4Y 1.3900
C3Y H3Y 0.9500
C4Y C5Y 1.3900
C4Y H4Y 0.9500
C5Y C6Y 1.3900
C5Y H5Y 0.9500
C6Y H6Y 0.9500
Cl6 C1F 1.732(5)
C1F C6F 1.375(6)
C1F C2F 1.382(6)
C2F C3F 1.324(7)
C2F H2F 0.9500
C3F C4F 1.340(8)
C3F H3F 0.9500
C4F C5F 1.394(8)
C4F H4F 0.9500
C5F C6F 1.337(7)
C5F H5F 0.9500
C6F H6F 0.9500
Cl7 C1G 1.703(3)
C1G C2G 1.3900
C1G C6G 1.3900
C2G C3G 1.3900
C2G H2G 0.9500
C3G C4G 1.3900
C3G H3G 0.9500
C4G C5G 1.3900
C4G H4G 0.9500
C5G C6G 1.3900
C5G H5G 0.9500
C6G H6G 0.9500
Cl8 C1H 1.694(6)
C1H C2H 1.3900
C1H C6H 1.3900
C2H C3H 1.3900
C2H H2H 0.9500
C3H C4H 1.3900
C3H H3H 0.9500
C4H C5H 1.3900
C4H H4H 0.9500
C5H C6H 1.3900
C5H H5H 0.9500
C6H H6H 0.9500
C1 C6 1.391(4)
C1 C2 1.397(4)
C1 H1 0.9500
C2 C3 1.409(4)
C2 C113 1.481(4)
C3 C4 1.378(5)
C3 H3 0.9500
C4 C5 1.391(4)
C4 H4 0.9500
C5 C6 1.404(4)
C5 C7 1.439(5)
C6 N9 1.391(4)
C7 C10 1.399(4)
C7 C8 1.405(4)
C8 C13 1.379(5)
C8 N9 1.401(4)
N9 N22 1.365(3)
C10 C11 1.368(5)
C10 H10 0.9500
C11 C12 1.409(5)
C11 H11 0.9500
C12 C13 1.391(4)
C12 C70 1.481(5)
C13 H13 0.9500
C14 C19 1.375(4)
C14 C15 1.395(4)
C14 H14 0.9500
C15 C16 1.405(4)
C15 C91 1.482(4)
C16 C17 1.379(5)
C16 H16 0.9500
C17 C18 1.393(4)
C17 H17 0.9500
C18 C19 1.406(4)
C18 C20 1.449(4)
C19 N22 1.396(4)
C20 C21 1.396(4)
C20 C23 1.401(4)
C21 C26 1.382(4)
C21 N22 1.397(4)
C23 C24 1.368(5)
C23 H23 0.9500
C24 C25 1.403(5)
C24 H24 0.9500
C25 C26 1.397(4)
C25 C48 1.493(4)
C26 H26 0.9500
C27 C28 1.319(4)
C27 C32 1.509(5)
C27 H27 0.9500
C28 C29 1.498(4)
C28 H28 0.9500
C29 O33 1.451(4)
C29 C30 1.509(4)
C29 C37 1.527(4)
C30 C31 1.320(5)
C30 H30 0.9500
C31 C32 1.503(5)
C31 H31 0.9500
C32 O34 1.445(4)
C32 C45 1.528(4)
O33 C35 1.429(4)
O34 C36 1.428(4)
C35 H35A 0.9800
C35 H35B 0.9800
C35 H35C 0.9800
C36 H36A 0.9800
C36 H36B 0.9800
C36 H36C 0.9800
C37 C38 1.382(5)
C37 C42 1.393(5)
C38 C39 1.379(5)
C38 H38 0.9500
C39 C40 1.383(5)
C39 H39 0.9500
C40 C41 1.391(5)
C40 C62 1.484(5)
C41 C42 1.372(5)
C41 H41 0.9500
C42 H42 0.9500
C43 C44 1.387(4)
C43 C48 1.390(4)
C43 H43 0.9500
C44 C45 1.388(4)
C44 H44 0.9500
C45 C46 1.385(4)
C46 C47 1.378(5)
C46 H46 0.9500
C47 C48 1.391(4)
C47 H47 0.9500
C49 C50 1.309(5)
C49 C54 1.499(4)
C49 H49 0.9500
C50 C51 1.510(5)
C50 H50 0.9500
C51 O55 1.439(4)
C51 C52 1.507(5)
C51 C59 1.523(5)
C52 C53 1.308(5)
C52 H52 0.9500
C53 C54 1.497(5)
C53 H53 0.9500
C54 O56 1.449(4)
C54 C67 1.526(5)
O55 C57 1.424(4)
O56 C58 1.424(5)
C57 H57A 0.9800
C57 H57B 0.9800
C57 H57C 0.9800
C58 H58A 0.9800
C58 H58B 0.9800
C58 H58C 0.9800
C59 C60 1.382(5)
C59 C64 1.391(5)
C60 C61 1.389(5)
C60 H60 0.9500
C61 C62 1.370(5)
C61 H61 0.9500
C62 C63 1.401(5)
C63 C64 1.379(5)
C63 H63 0.9500
C64 H64 0.9500
C65 C66 1.375(5)
C65 C70 1.399(4)
C65 H65 0.9500
C66 C67 1.388(5)
C66 H66 0.9500
C67 C68 1.391(5)
C68 C69 1.379(5)
C68 H68 0.9500
C69 C70 1.389(5)
C69 H69 0.9500
C71 C72 1.320(4)
C71 C76 1.513(4)
C71 H71 0.9500
C72 C73 1.500(5)
C72 H72 0.9500
C73 O77 1.441(4)
C73 C74 1.515(4)
C73 C80 1.526(4)
C74 C75 1.317(4)
C74 H74 0.9500
C75 C76 1.501(4)
C75 H75 0.9500
C76 O78 1.459(4)
C76 C88 1.518(5)
O77 C79 1.422(4)
O78 C114 1.419(4)
C79 H79A 0.9800
C79 H79B 0.9800
C79 H79C 0.9800
C80 C81 1.384(4)
C80 C85 1.384(4)
C81 C82 1.386(5)
C81 H81 0.9500
C82 C83 1.388(4)
C82 H82 0.9500
C83 C84 1.400(4)
C83 C105 1.479(4)
C84 C85 1.386(5)
C84 H84 0.9500
C85 H85 0.9500
C86 C87 1.383(5)
C86 C91 1.387(4)
C86 H86 0.9500
C87 C88 1.389(5)
C87 H87 0.9500
C88 C89 1.391(4)
C89 C90 1.379(5)
C89 H89 0.9500
C90 C91 1.392(5)
C90 H90 0.9500
C92 C93 1.321(4)
C92 C97 1.509(4)
C92 H92 0.9500
C93 C94 1.503(4)
C93 H93 0.9500
C94 O98 1.438(4)
C94 C95 1.510(4)
C94 C102 1.530(4)
C95 C96 1.317(4)
C95 H95 0.9500
C96 C97 1.508(4)
C96 H96 0.9500
C97 O99 1.447(4)
C97 C110 1.530(4)
O98 C100 1.429(4)
O99 C101 1.423(4)
C100 H10A 0.9800
C100 H10B 0.9800
C100 H10C 0.9800
C101 H10D 0.9800
C101 H10E 0.9800
C101 H10F 0.9800
C102 C103 1.385(4)
C102 C107 1.393(4)
C103 C104 1.379(4)
C103 H103 0.9500
C104 C105 1.399(4)
C104 H104 0.9500
C105 C106 1.391(4)
C106 C107 1.384(4)
C106 H106 0.9500
C107 H107 0.9500
C108 C109 1.379(4)
C108 C113 1.395(4)
C108 H108 0.9500
C109 C110 1.388(5)
C109 H109 0.9500
C110 C111 1.392(4)
C111 C112 1.385(5)
C111 H111 0.9500
C112 C113 1.397(5)
C112 H112 0.9500
C114 H11A 0.9800
C114 H11B 0.9800
C114 H11C 0.9800

loop_
_geom_hbond_atom_site_label_D
_geom_hbond_atom_site_label_H
_geom_hbond_atom_site_label_A
_geom_hbond_distance_DH
_geom_hbond_distance_HA
_geom_hbond_distance_DA
_geom_hbond_angle_DHA
_geom_hbond_site_symmetry_A
C6G H6G Cl5 0.95 2.73 3.646(3) 163.2 2_556
C6G H6G Cl51 0.95 1.98 2.77(3) 138.5 2_556
C50 H50 O77 0.95 2.40 3.292(4) 156.9 1_545
C57 H57B Cl6 0.98 2.77 3.542(5) 136.0 .

loop_
_geom_torsion_atom_site_label_1
_geom_torsion_atom_site_label_2
_geom_torsion_atom_site_label_3
_geom_torsion_atom_site_label_4
_geom_torsion
C6A C1A C2A C3A -0.2(6)
Cl1 C1A C2A C3A 178.6(3)
C1A C2A C3A C4A 0.6(6)
C2A C3A C4A C5A -1.1(7)
C3A C4A C5A C6A 1.3(8)
C2A C1A C6A C5A 0.5(7)
Cl1 C1A C6A C5A -178.3(4)
C4A C5A C6A C1A -1.0(8)
C6B C1B C2B C3B 0.2(6)
Cl2 C1B C2B C3B -179.5(3)
C1B C2B C3B C4B -0.6(7)
C2B C3B C4B C5B 0.2(8)
C3B C4B C5B C6B 0.5(7)
C2B C1B C6B C5B 0.5(5)
Cl2 C1B C6B C5B -179.8(3)
C4B C5B C6B C1B -0.8(6)
C6C C1C C2C C3C -0.5(5)
Cl3 C1C C2C C3C 178.7(3)
C1C C2C C3C C4C 0.9(5)
C2C C3C C4C C5C -1.0(6)
C3C C4C C5C C6C 0.9(6)
C4C C5C C6C C1C -0.5(5)
C2C C1C C6C C5C 0.3(5)
Cl3 C1C C6C C5C -178.9(3)
C6D C1D C2D C3D -1.1(6)
Cl4 C1D C2D C3D 179.0(3)
C1D C2D C3D C4D 0.5(6)
C2D C3D C4D C5D 1.5(6)
C3D C4D C5D C6D -3.0(7)
C2D C1D C6D C5D -0.4(6)
Cl4 C1D C6D C5D 179.5(3)
C4D C5D C6D C1D 2.4(7)
C6E C1E C2E C3E 0.0
Cl5 C1E C2E C3E -177.7(3)
C1E C2E C3E C4E 0.0
C2E C3E C4E C5E 0.0
C3E C4E C5E C6E 0.0
C4E C5E C6E C1E 0.0
C2E C1E C6E C5E 0.0
Cl5 C1E C6E C5E 177.6(3)
C6X C1X C2X C3X 0.0
Cl51 C1X C2X C3X -157(2)
C1X C2X C3X C4X 0.0
C2X C3X C4X C5X 0.0
C3X C4X C5X C6X 0.0
C4X C5X C6X C1X 0.0
C2X C1X C6X C5X 0.0
Cl51 C1X C6X C5X 154(3)
C6Y C1Y C2Y C3Y 0.0
Cl52 C1Y C2Y C3Y 175(2)
C1Y C2Y C3Y C4Y 0.0
C2Y C3Y C4Y C5Y 0.0
C3Y C4Y C5Y C6Y 0.0
C4Y C5Y C6Y C1Y 0.0
C2Y C1Y C6Y C5Y 0.0
Cl52 C1Y C6Y C5Y -174(3)
C6F C1F C2F C3F 3.0(6)
Cl6 C1F C2F C3F -176.2(3)
C1F C2F C3F C4F -3.0(7)
C2F C3F C4F C5F 1.9(8)
C3F C4F C5F C6F -0.8(9)
C4F C5F C6F C1F 0.9(8)
C2F C1F C6F C5F -1.9(7)
Cl6 C1F C6F C5F 177.3(4)
C6G C1G C2G C3G 0.0
Cl7 C1G C2G C3G -178.9(2)
C1G C2G C3G C4G 0.0
C2G C3G C4G C5G 0.0
C3G C4G C5G C6G 0.0
C4G C5G C6G C1G 0.0
C2G C1G C6G C5G 0.0
Cl7 C1G C6G C5G 178.9(2)
C6H C1H C2H C3H 0.0
Cl8 C1H C2H C3H -176.3(7)
C1H C2H C3H C4H 0.0
C2H C3H C4H C5H 0.0
C3H C4H C5H C6H 0.0
C4H C5H C6H C1H 0.0
C2H C1H C6H C5H 0.0
Cl8 C1H C6H C5H 176.4(7)
C6 C1 C2 C3 -2.4(4)
C6 C1 C2 C113 172.9(3)
C1 C2 C3 C4 1.6(5)
C113 C2 C3 C4 -173.8(3)
C2 C3 C4 C5 0.4(5)
C3 C4 C5 C6 -1.4(4)
C3 C4 C5 C7 176.2(3)
C2 C1 C6 N9 -177.5(3)
C2 C1 C6 C5 1.5(4)
C4 C5 C6 N9 179.7(3)
C7 C5 C6 N9 1.5(3)
C4 C5 C6 C1 0.5(4)
C7 C5 C6 C1 -177.7(3)
C4 C5 C7 C10 2.6(6)
C6 C5 C7 C10 -179.6(3)
C4 C5 C7 C8 -177.7(3)
C6 C5 C7 C8 0.1(3)
C10 C7 C8 C13 -2.2(4)
C5 C7 C8 C13 178.1(3)
C10 C7 C8 N9 178.2(3)
C5 C7 C8 N9 -1.5(3)
C1 C6 N9 N22 0.1(5)
C5 C6 N9 N22 -179.1(3)
C1 C6 N9 C8 176.6(3)
C5 C6 N9 C8 -2.5(3)
C13 C8 N9 N22 -0.5(5)
C7 C8 N9 N22 179.1(3)
C13 C8 N9 C6 -177.1(3)
C7 C8 N9 C6 2.5(3)
C8 C7 C10 C11 0.0(4)
C5 C7 C10 C11 179.6(3)
C7 C10 C11 C12 1.7(5)
C10 C11 C12 C13 -1.4(5)
C10 C11 C12 C70 179.4(3)
N9 C8 C13 C12 -177.9(3)
C7 C8 C13 C12 2.5(4)
C11 C12 C13 C8 -0.7(4)
C70 C12 C13 C8 178.5(3)
C19 C14 C15 C16 1.2(4)
C19 C14 C15 C91 -178.8(3)
C14 C15 C16 C17 -0.6(5)
C91 C15 C16 C17 179.4(3)
C15 C16 C17 C18 -0.4(5)
C16 C17 C18 C19 0.8(4)
C16 C17 C18 C20 -177.1(3)
C15 C14 C19 N22 176.0(3)
C15 C14 C19 C18 -0.8(4)
C17 C18 C19 C14 -0.2(4)
C20 C18 C19 C14 178.3(3)
C17 C18 C19 N22 -177.6(3)
C20 C18 C19 N22 0.9(3)
C17 C18 C20 C21 177.0(3)
C19 C18 C20 C21 -1.0(3)
C17 C18 C20 C23 -1.1(6)
C19 C18 C20 C23 -179.1(3)
C23 C20 C21 C26 3.7(5)
C18 C20 C21 C26 -174.8(3)
C23 C20 C21 N22 179.3(3)
C18 C20 C21 N22 0.8(3)
C6 N9 N22 C19 81.4(4)
C8 N9 N22 C19 -94.7(4)
C6 N9 N22 C21 -84.3(4)
C8 N9 N22 C21 99.6(4)
C14 C19 N22 N9 14.8(5)
C18 C19 N22 N9 -168.0(3)
C14 C19 N22 C21 -177.6(3)
C18 C19 N22 C21 -0.4(3)
C26 C21 N22 N9 -17.6(5)
C20 C21 N22 N9 167.2(3)
C26 C21 N22 C19 175.0(3)
C20 C21 N22 C19 -0.3(3)
C21 C20 C23 C24 -1.8(5)
C18 C20 C23 C24 176.1(3)
C20 C23 C24 C25 -1.6(5)
C23 C24 C25 C26 3.3(5)
C23 C24 C25 C48 -174.8(3)
C20 C21 C26 C25 -2.0(5)
N22 C21 C26 C25 -176.6(3)
C24 C25 C26 C21 -1.5(4)
C48 C25 C26 C21 176.7(3)
C32 C27 C28 C29 -0.3(5)
C27 C28 C29 O33 133.2(3)
C27 C28 C29 C30 10.6(4)
C27 C28 C29 C37 -110.3(3)
O33 C29 C30 C31 -132.8(3)
C28 C29 C30 C31 -10.2(4)
C37 C29 C30 C31 111.9(3)
C29 C30 C31 C32 -0.4(5)
C30 C31 C32 O34 132.1(3)
C30 C31 C32 C27 10.5(4)
C30 C31 C32 C45 -111.1(4)
C28 C27 C32 O34 -132.6(3)
C28 C27 C32 C31 -10.2(4)
C28 C27 C32 C45 112.4(3)
C28 C29 O33 C35 -64.2(3)
C30 C29 O33 C35 59.5(3)
C37 C29 O33 C35 176.4(2)
C31 C32 O34 C36 -61.1(3)
C27 C32 O34 C36 61.8(3)
C45 C32 O34 C36 179.0(3)
O33 C29 C37 C38 -41.0(4)
C28 C29 C37 C38 -160.1(3)
C30 C29 C37 C38 76.9(4)
O33 C29 C37 C42 143.6(3)
C28 C29 C37 C42 24.5(4)
C30 C29 C37 C42 -98.4(3)
C42 C37 C38 C39 -2.5(5)
C29 C37 C38 C39 -178.0(3)
C37 C38 C39 C40 2.1(5)
C38 C39 C40 C41 -0.1(5)
C38 C39 C40 C62 178.8(3)
C39 C40 C41 C42 -1.4(5)
C62 C40 C41 C42 179.7(3)
C40 C41 C42 C37 1.0(6)
C38 C37 C42 C41 0.9(5)
C29 C37 C42 C41 176.5(3)
C48 C43 C44 C45 -0.2(5)
C43 C44 C45 C46 0.6(5)
C43 C44 C45 C32 177.1(3)
O34 C32 C45 C46 -34.1(4)
C31 C32 C45 C46 -153.8(3)
C27 C32 C45 C46 83.2(4)
O34 C32 C45 C44 149.5(3)
C31 C32 C45 C44 29.8(4)
C27 C32 C45 C44 -93.2(4)
C44 C45 C46 C47 0.0(5)
C32 C45 C46 C47 -176.5(3)
C45 C46 C47 C48 -1.0(5)
C44 C43 C48 C47 -0.7(5)
C44 C43 C48 C25 -179.4(3)
C46 C47 C48 C43 1.3(5)
C46 C47 C48 C25 180.0(3)
C26 C25 C48 C43 -37.6(4)
C24 C25 C48 C43 140.5(3)
C26 C25 C48 C47 143.8(3)
C24 C25 C48 C47 -38.1(5)
C54 C49 C50 C51 -0.3(5)
C49 C50 C51 O55 135.6(3)
C49 C50 C51 C52 13.5(5)
C49 C50 C51 C59 -108.7(4)
O55 C51 C52 C53 -134.3(3)
C50 C51 C52 C53 -12.6(5)
C59 C51 C52 C53 107.0(4)
C51 C52 C53 C54 -1.5(5)
C52 C53 C54 O56 136.3(3)
C52 C53 C54 C49 14.7(5)
C52 C53 C54 C67 -108.8(4)
C50 C49 C54 O56 -135.6(3)
C50 C49 C54 C53 -13.7(5)
C50 C49 C54 C67 108.9(4)
C52 C51 O55 C57 64.1(4)
C50 C51 O55 C57 -58.7(4)
C59 C51 O55 C57 -174.4(3)
C53 C54 O56 C58 -66.1(4)
C49 C54 O56 C58 56.7(4)
C67 C54 O56 C58 176.2(3)
O55 C51 C59 C60 35.4(4)
C52 C51 C59 C60 156.0(3)
C50 C51 C59 C60 -82.0(4)
O55 C51 C59 C64 -150.4(3)
C52 C51 C59 C64 -29.9(4)
C50 C51 C59 C64 92.2(4)
C64 C59 C60 C61 -1.3(5)
C51 C59 C60 C61 172.9(3)
C59 C60 C61 C62 0.7(5)
C60 C61 C62 C63 0.4(5)
C60 C61 C62 C40 -179.8(3)
C39 C40 C62 C61 36.3(5)
C41 C40 C62 C61 -144.8(4)
C39 C40 C62 C63 -143.9(3)
C41 C40 C62 C63 34.9(5)
C61 C62 C63 C64 -0.9(5)
C40 C62 C63 C64 179.3(3)
C62 C63 C64 C59 0.3(5)
C60 C59 C64 C63 0.8(5)
C51 C59 C64 C63 -173.5(3)
C70 C65 C66 C67 2.0(5)
C65 C66 C67 C68 -2.7(5)
C65 C66 C67 C54 176.6(3)
O56 C54 C67 C66 -128.4(3)
C53 C54 C67 C66 113.5(3)
C49 C54 C67 C66 -10.1(4)
O56 C54 C67 C68 50.8(4)
C53 C54 C67 C68 -67.3(4)
C49 C54 C67 C68 169.2(3)
C66 C67 C68 C69 0.6(5)
C54 C67 C68 C69 -178.7(3)
C67 C68 C69 C70 2.2(5)
C68 C69 C70 C65 -2.8(5)
C68 C69 C70 C12 176.3(3)
C66 C65 C70 C69 0.8(5)
C66 C65 C70 C12 -178.4(3)
C13 C12 C70 C69 58.5(4)
C11 C12 C70 C69 -122.2(4)
C13 C12 C70 C65 -122.4(3)
C11 C12 C70 C65 56.9(4)
C76 C71 C72 C73 -1.9(5)
C71 C72 C73 O77 133.0(3)
C71 C72 C73 C74 11.4(4)
C71 C72 C73 C80 -109.7(3)
O77 C73 C74 C75 -131.4(3)
C72 C73 C74 C75 -8.8(4)
C80 C73 C74 C75 113.0(3)
C73 C74 C75 C76 -3.3(5)
C74 C75 C76 O78 133.9(3)
C74 C75 C76 C71 12.6(4)
C74 C75 C76 C88 -109.7(3)
C72 C71 C76 O78 -131.3(3)
C72 C71 C76 C75 -10.0(4)
C72 C71 C76 C88 114.0(3)
C72 C73 O77 C79 -61.5(3)
C74 C73 O77 C79 61.4(3)
C80 C73 O77 C79 178.8(3)
C75 C76 O78 C114 -70.4(3)
C71 C76 O78 C114 51.9(3)
C88 C76 O78 C114 168.9(3)
O77 C73 C80 C81 172.7(3)
C72 C73 C80 C81 52.7(4)
C74 C73 C80 C81 -69.7(4)
O77 C73 C80 C85 -9.1(4)
C72 C73 C80 C85 -129.1(3)
C74 C73 C80 C85 108.5(3)
C85 C80 C81 C82 -3.3(5)
C73 C80 C81 C82 175.0(3)
C80 C81 C82 C83 0.6(5)
C81 C82 C83 C84 3.1(5)
C81 C82 C83 C105 -177.5(3)
C82 C83 C84 C85 -4.1(5)
C105 C83 C84 C85 176.5(3)
C81 C80 C85 C84 2.3(5)
C73 C80 C85 C84 -175.9(3)
C83 C84 C85 C80 1.5(5)
C91 C86 C87 C88 -0.3(5)
C86 C87 C88 C89 -0.5(5)
C86 C87 C88 C76 175.4(3)
O78 C76 C88 C87 132.9(3)
C75 C76 C88 C87 13.9(4)
C71 C76 C88 C87 -109.7(3)
O78 C76 C88 C89 -51.2(4)
C75 C76 C88 C89 -170.3(3)
C71 C76 C88 C89 66.2(4)
C87 C88 C89 C90 0.5(5)
C76 C88 C89 C90 -175.5(3)
C88 C89 C90 C91 0.3(5)
C87 C86 C91 C90 1.1(5)
C87 C86 C91 C15 179.9(3)
C89 C90 C91 C86 -1.1(5)
C89 C90 C91 C15 -179.8(3)
C14 C15 C91 C86 -35.4(4)
C16 C15 C91 C86 144.6(3)
C14 C15 C91 C90 143.3(3)
C16 C15 C91 C90 -36.7(4)
C97 C92 C93 C94 1.1(5)
C92 C93 C94 O98 131.2(3)
C92 C93 C94 C95 9.1(4)
C92 C93 C94 C102 -111.0(3)
O98 C94 C95 C96 -133.5(3)
C93 C94 C95 C96 -10.7(4)
C102 C94 C95 C96 111.1(3)
C94 C95 C96 C97 2.2(5)
C95 C96 C97 O99 130.0(3)
C95 C96 C97 C92 8.1(4)
C95 C96 C97 C110 -114.1(3)
C93 C92 C97 O99 -130.9(3)
C93 C92 C97 C96 -9.7(4)
C93 C92 C97 C110 114.4(3)
C93 C94 O98 C100 -59.2(3)
C95 C94 O98 C100 63.6(3)
C102 C94 O98 C100 -179.9(2)
C96 C97 O99 C101 -57.9(4)
C92 C97 O99 C101 64.2(3)
C110 C97 O99 C101 -178.5(3)
O98 C94 C102 C103 176.1(2)
C93 C94 C102 C103 55.5(4)
C95 C94 C102 C103 -66.2(3)
O98 C94 C102 C107 -7.6(4)
C93 C94 C102 C107 -128.2(3)
C95 C94 C102 C107 110.1(3)
C107 C102 C103 C104 -3.2(4)
C94 C102 C103 C104 173.3(3)
C102 C103 C104 C105 -0.9(5)
C103 C104 C105 C106 4.7(4)
C103 C104 C105 C83 -173.4(3)
C82 C83 C105 C106 -141.8(3)
C84 C83 C105 C106 37.5(5)
C82 C83 C105 C104 36.1(4)
C84 C83 C105 C104 -144.6(3)
C104 C105 C106 C107 -4.5(4)
C83 C105 C106 C107 173.4(3)
C105 C106 C107 C102 0.7(5)
C103 C102 C107 C106 3.3(4)
C94 C102 C107 C106 -173.1(3)
C113 C108 C109 C110 -0.4(5)
C108 C109 C110 C111 -0.9(4)
C108 C109 C110 C97 177.1(3)
O99 C97 C110 C109 127.7(3)
C96 C97 C110 C109 9.3(4)
C92 C97 C110 C109 -114.0(3)
O99 C97 C110 C111 -54.4(3)
C96 C97 C110 C111 -172.8(3)
C92 C97 C110 C111 63.9(3)
C109 C110 C111 C112 1.3(4)
C97 C110 C111 C112 -176.7(3)
C110 C111 C112 C113 -0.5(5)
C109 C108 C113 C112 1.3(4)
C109 C108 C113 C2 -174.5(3)
C111 C112 C113 C108 -0.9(4)
C111 C112 C113 C2 174.9(3)
C1 C2 C113 C108 -35.7(4)
C3 C2 C113 C108 139.6(3)
C1 C2 C113 C112 148.7(3)
C3 C2 C113 C112 -36.0(4)
